data_7719106
loop_
_publ_author_name
'Ngwenya, Vuyelwa'
'Stevens, Michael A.'
'Gardiner, Michael G.'
'Colebatch, Annie L.'

_publ_section_title
;
 Nickel-ruthenium heterobimetallic complexes of a dinucleating
 unsymmetrical pincer ligand.
;
_journal_issue 31
_journal_name_full 'Dalton transactions (Cambridge, England : 2003)'
_journal_page_first 11935
_journal_page_last 11942
_journal_paper_doi 10.1039/d5dt01568e
_journal_volume 54
_journal_year 2025
_chemical_formula_moiety '2(C59 H61 Cl2 N4 P3 Ru), 2(C H2 Cl2)'
_chemical_formula_sum 'C120 H126 Cl8 N8 P6 Ru2'
_chemical_formula_weight 2351.84
_space_group_crystal_system monoclinic
_space_group_IT_number 14
_space_group_name_Hall '-P 2yn'
_space_group_name_H-M_alt 'P 1 21/n 1'
_atom_sites_solution_hydrogens mixed
_atom_sites_solution_primary dual
_audit_creation_date 2025-04-07
_audit_creation_method
;
Olex2 1.5
(compiled 2023.08.24 svn.re1ec1418 for OlexSys, GUI svn.r6817)
;
_audit_update_record
;
2025-04-17 deposited with the CCDC.	2025-07-15 downloaded from the CCDC.
;
_cell_angle_alpha 90
_cell_angle_beta 91.4455(5)
_cell_angle_gamma 90
_cell_formula_units_Z 4
_cell_length_a 24.61625(15)
_cell_length_b 10.04885(6)
_cell_length_c 46.1456(3)
_cell_measurement_reflns_used 36757
_cell_measurement_temperature 150.00(10)
_cell_measurement_theta_max 77.8580
_cell_measurement_theta_min 3.2970
_cell_volume 11411.17(12)
_computing_cell_refinement 'CrysAlisPro 1.171.42.49 (Rigaku OD, 2022)'
_computing_data_collection 'CrysAlisPro 1.171.42.49 (Rigaku OD, 2022)'
_computing_data_reduction 'CrysAlisPro 1.171.42.49 (Rigaku OD, 2022)'
_computing_molecular_graphics 'Olex2 1.5 (Dolomanov et al., 2009)'
_computing_publication_material 'Olex2 1.5 (Dolomanov et al., 2009)'
_computing_structure_refinement 'SHELXL 2018/3 (Sheldrick, 2015)'
_computing_structure_solution 'SHELXT 2018/2 (Sheldrick, 2018)'
_diffrn_ambient_environment N~2~
_diffrn_ambient_temperature 150.00(10)
_diffrn_detector 'Hybrid Pixel Array Detector'
_diffrn_detector_area_resol_mean 10.0000
_diffrn_detector_type HyPix
_diffrn_measured_fraction_theta_full 0.996
_diffrn_measured_fraction_theta_max 0.963
_diffrn_measurement_details
;
List of Runs (angles in degrees, time in seconds):

  # Type    Start    End  Width  t~exp~   \w     \q     \k     \f   Frames
#--------------------------------------------------------------------------
  1  \w    -40.00  27.00   0.50    3.00    --  -46.45  55.00 122.00  134
  2  \w    -74.00 -46.00   0.50    3.00    --  -46.45 -55.00 -20.00   56
  3  \w   -118.00 -83.00   0.50    3.00    --  -46.45 -55.00 -20.00   70
  4  \w     21.00  58.00   0.50    3.00    --   46.45 -55.00 -20.00   74
  5  \w     35.00  64.00   0.50    9.00    --  107.75 -55.00 -20.00   58
  6  \w     99.00 177.00   0.50    9.00    --  107.75  55.00 122.00  156
  7  \w    -21.00  27.00   0.50    3.00    --  -46.45  38.00-120.00   96
  8  \w     -8.00  17.00   0.50    3.00    --  -46.45  19.00 120.00   50
  9  \w    -21.00  17.00   0.50    3.00    --  -46.45  38.00 -90.00   76
 10  \w     -8.00  30.00   0.50    3.00    --  -46.45  19.00  30.00   76
 11  \w     -5.00  21.00   0.50    3.00    --  -46.45  19.00 -90.00   52
 12  \w     51.00  76.00   0.50    3.00    --   46.45  55.00 122.00   50
 13  \w     32.00  58.00   0.50    9.00    --  107.75 -30.00 150.00   52
 14  \w     34.00  59.00   0.50    9.00    --  107.75 -30.00  30.00   50
 15  \w     32.00  57.00   0.50    9.00    --  107.75 -30.00-180.00   50
 16  \w     33.00  58.00   0.50    9.00    --  107.75 -30.00 -30.00   50
 17  \w     37.00  63.00   0.50    9.00    --  107.75 -45.00-180.00   52
 18  \w     36.00  67.00   0.50    9.00    --  107.75 -45.00  30.00   62
 19  \w     43.00  68.00   0.50    9.00    --  107.75-125.00   0.00   50
 20  \w     80.00 106.00   0.50    9.00    --  107.75-125.00   0.00   52
 21  \w     59.00  92.00   0.50    9.00    --  107.75 -61.00  90.00   66
 22  \w     33.00  58.00   0.50    9.00    --  107.75 -30.00 120.00   50
 23  \w    151.00 177.00   0.50    9.00    --  107.75  30.00  90.00   52
 24  \w    104.00 145.00   0.50    9.00    --  107.75  30.00  90.00   82
 25  \w     41.00  68.00   0.50    9.00    --  107.75 -45.00  60.00   54
 26  \w     36.00  69.00   0.50    9.00    --  107.75 -45.00-150.00   66
 27  \w     35.00  64.00   0.50    9.00    --  107.75 -45.00   0.00   58
 28  \w     32.00  59.00   0.50    9.00    --  107.75 -30.00   0.00   54
 29  \w     33.00  58.00   0.50    9.00    --  107.75 -30.00 -90.00   50
 30  \w     33.00  58.00   0.50    9.00    --  107.75 -30.00  60.00   50
 31  \w     32.00  58.00   0.50    9.00    --  107.75 -30.00-150.00   52
 32  \w     44.00  72.00   0.50    9.00    --  107.75 -45.00 -60.00   56
 33  \w     35.00  60.00   0.50    9.00    --  107.75 -45.00 150.00   50
;
_diffrn_measurement_device 'four-circle diffractometer'
_diffrn_measurement_device_type 'SuperNova, Dual, Cu at home/near, HyPix'
_diffrn_measurement_method '\w scans'
_diffrn_orient_matrix_type 'CrysAlisPro convention (1999,Acta A55,543-557)'
_diffrn_orient_matrix_UB_11 0.0461821000
_diffrn_orient_matrix_UB_12 0.0634705000
_diffrn_orient_matrix_UB_13 0.0184509000
_diffrn_orient_matrix_UB_21 -0.0421392000
_diffrn_orient_matrix_UB_22 0.0792847000
_diffrn_orient_matrix_UB_23 0.0170761000
_diffrn_orient_matrix_UB_31 -0.0036673000
_diffrn_orient_matrix_UB_32 -0.1147546000
_diffrn_orient_matrix_UB_33 0.0219858000
_diffrn_radiation_monochromator mirror
_diffrn_radiation_probe x-ray
_diffrn_radiation_type 'Cu K\a'
_diffrn_radiation_wavelength 1.54184
_diffrn_reflns_av_R_equivalents 0.0379
_diffrn_reflns_av_unetI/netI 0.0370
_diffrn_reflns_Laue_measured_fraction_full 0.996
_diffrn_reflns_Laue_measured_fraction_max 0.963
_diffrn_reflns_limit_h_max 31
_diffrn_reflns_limit_h_min -30
_diffrn_reflns_limit_k_max 8
_diffrn_reflns_limit_k_min -12
_diffrn_reflns_limit_l_max 57
_diffrn_reflns_limit_l_min -55
_diffrn_reflns_number 78762
_diffrn_reflns_point_group_measured_fraction_full 0.996
_diffrn_reflns_point_group_measured_fraction_max 0.963
_diffrn_reflns_theta_full 67.684
_diffrn_reflns_theta_max 78.011
_diffrn_reflns_theta_min 3.350
_diffrn_source 'micro-focus sealed X-ray tube'
_diffrn_source_type 'SuperNova (Cu) X-ray Source'
_exptl_absorpt_coefficient_mu 5.064
_exptl_absorpt_correction_T_max 1.00000
_exptl_absorpt_correction_T_min 0.50148
_exptl_absorpt_correction_type multi-scan
_exptl_absorpt_process_details
;
CrysAlisPro 1.171.42.49 (Rigaku Oxford Diffraction, 2022)
Empirical absorption correction using spherical harmonics,
implemented in SCALE3 ABSPACK scaling algorithm.
;
_exptl_crystal_colour 'metallic dark red'
_exptl_crystal_colour_lustre metallic
_exptl_crystal_colour_modifier dark
_exptl_crystal_colour_primary red
_exptl_crystal_density_diffrn 1.369
_exptl_crystal_description needle
_exptl_crystal_F_000 4864
_exptl_crystal_size_max 0.317
_exptl_crystal_size_mid 0.091
_exptl_crystal_size_min 0.071
_refine_diff_density_max 0.852
_refine_diff_density_min -1.618
_refine_diff_density_rms 0.092
_refine_ls_extinction_method none
_refine_ls_goodness_of_fit_ref 1.050
_refine_ls_hydrogen_treatment mixed
_refine_ls_matrix_type full
_refine_ls_number_parameters 1315
_refine_ls_number_reflns 23526
_refine_ls_number_restraints 0
_refine_ls_restrained_S_all 1.050
_refine_ls_R_factor_all 0.0543
_refine_ls_R_factor_gt 0.0464
_refine_ls_shift/su_max 0.002
_refine_ls_shift/su_mean 0.000
_refine_ls_structure_factor_coef Fsqd
_refine_ls_weighting_details 'w=1/[\s^2^(Fo^2^)+(0.0711P)^2^+15.2230P] where P=(Fo^2^+2Fc^2^)/3'
_refine_ls_weighting_scheme calc
_refine_ls_wR_factor_gt 0.1279
_refine_ls_wR_factor_ref 0.1340
_reflns_Friedel_coverage 0.000
_reflns_number_gt 19953
_reflns_number_total 23526
_reflns_threshold_expression 'I > 2\s(I)'
_cod_data_source_file d5dt01568e2.cif
_cod_data_source_block vn63
_cod_depositor_comments 'Adding full bibliography for 7719100--7719106.cif.'
_cod_original_cell_volume 11411.16(12)
_cod_database_code 7719106
_shelx_shelxl_version_number 2018/3
_chemical_oxdiff_formula 'C59 H61 Cl2 N4 P3 Ru'
_chemical_oxdiff_usercomment ????
_shelx_space_group_comment
;
The symmetry employed for this shelxl refinement is uniquely defined
by the following loop, which should always be used as a source of
symmetry information in preference to the above space-group names.
They are only intended as comments.
;
_shelx_estimated_absorpt_t_max 0.715
_shelx_estimated_absorpt_t_min 0.297
_olex2_refinement_description
;
1.a Secondary CH2 refined with riding coordinates:
 C74(H74A,H74B), C15(H15A,H15B), C120(H12A,H12B), C119(H11A,H11B)
1.b Aromatic/amide H refined with riding coordinates:
 N3(H3), C64(H64), C62(H62), C3(H3A), C53(H53), C5(H5), C31(H31), C118(H118),
 C67(H67), C115(H115), C59(H59), C8(H8), C116(H116), C4(H4), C108(H108),
 C63(H63), C32(H32), C112(H112), C42(H42), C90(H90), C46(H46), C106(H106),
 C51(H51), C114(H114), C117(H117), C110(H110), C37(H37), C102(H102), C25(H25),
 C109(H109), C52(H52), C35(H35), C72(H72), C43(H43), C55(H55), C49(H49),
 C33(H33), C50(H50), C96(H96), C38(H38), C70(H70), C111(H111), C29(H29),
 C94(H94), C71(H71), C103(H103), C39(H39), C34(H34), C11(H11), C58(H58),
 C41(H41), C44(H44), C92(H92), C105(H105), C13(H13), C28(H28), C93(H93),
 C100(H100), C45(H45), C84(H84), C104(H104), C12(H12), C97(H97), C88(H88),
 C26(H26), C27(H27), C40(H40), C91(H91), C56(H56), C85(H85), C57(H57), C87(H87),
  C86(H86), C98(H98), C99(H99)
1.c Idealised Me refined as rotating group:
 C60(H60A,H60B,H60C), C1(H1A,H1B,H1C), C78(H78A,H78B,H78C), C76(H76A,H76B,
 H76C), C77(H77A,H77B,H77C), C19(H19A,H19B,H19C), C17(H17A,H17B,H17C), C18(H18A,
 H18B,H18C), C20(H20A,H20B,H20C), C23(H23A,H23B,H23C), C22(H22A,H22B,H22C),
 C82(H82A,H82B,H82C), C81(H81A,H81B,H81C), C80(H80A,H80B,H80C)
;
_smtbx_masks_void_probe_radius 1.2
_smtbx_masks_void_truncation_radius 1.2
_olex2_submission_special_instructions 'No special instructions were received'
_oxdiff_exptl_absorpt_empirical_details
;
Empirical correction (ABSPACK) includes:
- Absorption correction using spherical harmonics
- Frame scaling
;
_oxdiff_exptl_absorpt_empirical_full_max 2.245
_oxdiff_exptl_absorpt_empirical_full_min 0.590

loop_
_space_group_symop_operation_xyz
'x, y, z'
'-x+1/2, y+1/2, -z+1/2'
'-x, -y, -z'
'x-1/2, -y-1/2, z-1/2'

loop_
_atom_site_label
_atom_site_type_symbol
_atom_site_fract_x
_atom_site_fract_y
_atom_site_fract_z
_atom_site_U_iso_or_equiv
_atom_site_adp_type
_atom_site_occupancy
_atom_site_site_symmetry_order
_atom_site_calc_flag
_atom_site_refinement_flags_posn
_atom_site_refinement_flags_adp
_atom_site_refinement_flags_occupancy
_atom_site_disorder_assembly
_atom_site_disorder_group
Ru01 Ru 0.71267(2) 0.57716(2) 0.66371(2) 0.01778(6) Uani 1 1 d . . . . .
Ru02 Ru 0.78465(2) 0.10168(2) 0.33623(2) 0.01826(6) Uani 1 1 d . . . . .
Cl1 Cl 0.72788(3) 0.72782(6) 0.70467(2) 0.02432(13) Uani 1 1 d . . . . .
Cl2 Cl 0.70306(3) 0.76476(7) 0.63001(2) 0.02483(14) Uani 1 1 d . . . . .
Cl3 Cl 0.78193(3) -0.04961(7) 0.29485(2) 0.02630(14) Uani 1 1 d . . . . .
Cl4 Cl 0.79145(3) -0.08422(7) 0.37049(2) 0.02983(15) Uani 1 1 d . . . . .
P6 P 0.68808(3) 0.09073(7) 0.33640(2) 0.02020(14) Uani 1 1 d . . . . .
P3 P 0.61812(3) 0.58872(7) 0.67094(2) 0.02152(14) Uani 1 1 d . . . . .
P2 P 0.80884(3) 0.57410(7) 0.65890(2) 0.02064(14) Uani 1 1 d . . . . .
P5 P 0.88059(3) 0.10031(7) 0.33382(2) 0.02257(15) Uani 1 1 d . . . . .
P4 P 0.83901(4) 0.02185(9) 0.52800(2) 0.03785(19) Uani 1 1 d . . . . .
P1 P 0.61023(4) 0.64878(9) 0.46862(2) 0.0391(2) Uani 1 1 d . . . . .
Cl7 Cl 0.61196(6) 0.93265(13) 0.57407(3) 0.0686(3) Uani 1 1 d . . . . .
Cl8 Cl 0.51825(5) 0.98283(13) 0.60942(3) 0.0700(3) Uani 1 1 d . . . . .
Cl6 Cl 1.02909(9) 0.3364(3) 0.60956(6) 0.1480(10) Uani 1 1 d . . . . .
N6 N 0.78809(9) 0.2222(2) 0.37070(5) 0.0220(5) Uani 1 1 d . . . . .
Cl5 Cl 1.12202(13) 0.3071(3) 0.57462(4) 0.1548(11) Uani 1 1 d . . . . .
N2 N 0.69948(9) 0.4599(2) 0.62921(5) 0.0211(5) Uani 1 1 d . . . . .
N5 N 0.78029(9) 0.3007(2) 0.31670(5) 0.0191(4) Uani 1 1 d . . . . .
N1 N 0.71829(9) 0.3775(2) 0.68228(5) 0.0203(4) Uani 1 1 d . . . . .
N7 N 0.79205(10) 0.1999(3) 0.39931(5) 0.0241(5) Uani 1 1 d . . . . .
N3 N 0.68662(10) 0.4847(2) 0.60121(5) 0.0226(5) Uani 1 1 d . . . . .
H3 H 0.682064 0.564836 0.593857 0.027 Uiso 1 1 calc R U . . .
N8 N 0.78670(11) 0.1948(3) 0.45877(5) 0.0312(6) Uani 1 1 d . . . . .
N4 N 0.67145(11) 0.4853(3) 0.54048(5) 0.0307(6) Uani 1 1 d . . . . .
C6 C 0.71275(11) 0.2791(3) 0.66117(6) 0.0229(6) Uani 1 1 d . . . . .
C65 C 0.78393(11) 0.4003(3) 0.33747(6) 0.0211(5) Uani 1 1 d . . . . .
C107 C 0.65319(12) -0.0728(3) 0.33614(6) 0.0243(6) Uani 1 1 d . . . . .
C66 C 0.78539(11) 0.3543(3) 0.36730(6) 0.0219(5) Uani 1 1 d . . . . .
C30 C 0.58464(12) 0.7488(3) 0.67904(6) 0.0251(6) Uani 1 1 d . . . . .
C7 C 0.70222(11) 0.3283(3) 0.63185(6) 0.0231(5) Uani 1 1 d . . . . .
C64 C 0.78645(12) 0.5345(3) 0.33105(6) 0.0258(6) Uani 1 1 d . . . . .
H64 H 0.789043 0.598489 0.346181 0.031 Uiso 1 1 calc R U . . .
C62 C 0.77993(12) 0.4773(3) 0.28142(6) 0.0254(6) Uani 1 1 d . . . . .
H62 H 0.778790 0.501898 0.261539 0.030 Uiso 1 1 calc R U . . .
C101 C 0.65457(12) 0.1670(3) 0.36767(6) 0.0261(6) Uani 1 1 d . . . . .
C3 C 0.72809(13) 0.1980(3) 0.71666(6) 0.0292(6) Uani 1 1 d . . . . .
H3A H 0.732337 0.171536 0.736353 0.035 Uiso 1 1 calc R U . . .
C54 C 0.83301(12) 0.4832(3) 0.62703(6) 0.0270(6) Uani 1 1 d . . . . .
C53 C 0.84562(12) 0.3601(3) 0.69351(7) 0.0299(6) Uani 1 1 d . . . . .
H53 H 0.829075 0.304623 0.679139 0.036 Uiso 1 1 calc R U . . .
C5 C 0.71559(12) 0.1448(3) 0.66694(6) 0.0277(6) Uani 1 1 d . . . . .
H5 H 0.712524 0.081867 0.651615 0.033 Uiso 1 1 calc R U . . .
C69 C 0.79183(13) 0.3151(3) 0.44615(6) 0.0301(6) Uani 1 1 d . . . . .
C48 C 0.84512(12) 0.4979(3) 0.68983(6) 0.0260(6) Uani 1 1 d . . . . .
C31 C 0.61260(12) 0.8691(3) 0.67914(6) 0.0274(6) Uani 1 1 d . . . . .
H31 H 0.649988 0.871442 0.674538 0.033 Uiso 1 1 calc R U . . .
C47 C 0.84650(12) 0.7315(3) 0.65481(6) 0.0267(6) Uani 1 1 d . . . . .
C60 C 0.76472(13) 0.2465(3) 0.26462(6) 0.0265(6) Uani 1 1 d . . . . .
H60A H 0.790558 0.261311 0.249127 0.040 Uiso 1 1 calc R U . . .
H60B H 0.727622 0.260408 0.257013 0.040 Uiso 1 1 calc R U . . .
H60C H 0.768443 0.155213 0.271847 0.040 Uiso 1 1 calc R U . . .
C61 C 0.77625(11) 0.3424(3) 0.28887(6) 0.0225(5) Uani 1 1 d . . . . .
C113 C 0.65624(11) 0.1745(3) 0.30503(6) 0.0228(5) Uani 1 1 d . . . . .
C118 C 0.65383(12) 0.3138(3) 0.30384(7) 0.0286(6) Uani 1 1 d . . . . .
H118 H 0.667427 0.364552 0.319802 0.034 Uiso 1 1 calc R U . . .
C67 C 0.78693(12) 0.4172(3) 0.39449(6) 0.0269(6) Uani 1 1 d . . . . .
H67 H 0.785693 0.510012 0.398327 0.032 Uiso 1 1 calc R U . . .
C89 C 0.91755(12) -0.0514(3) 0.32348(7) 0.0290(6) Uani 1 1 d . . . . .
C115 C 0.61673(13) 0.1675(3) 0.25666(7) 0.0316(7) Uani 1 1 d . . . . .
H115 H 0.604623 0.117254 0.240291 0.038 Uiso 1 1 calc R U . . .
C10 C 0.66821(13) 0.3692(3) 0.55462(6) 0.0280(6) Uani 1 1 d . . . . .
C59 C 0.81052(12) 0.5265(3) 0.60054(6) 0.0287(6) Uani 1 1 d . . . . .
H59 H 0.784478 0.596268 0.600183 0.034 Uiso 1 1 calc R U . . .
C8 C 0.69175(12) 0.2671(3) 0.60502(6) 0.0256(6) Uani 1 1 d . . . . .
H8 H 0.691630 0.174480 0.600891 0.031 Uiso 1 1 calc R U . . .
C116 C 0.61330(14) 0.3048(4) 0.25599(7) 0.0364(7) Uani 1 1 d . . . . .
H116 H 0.598279 0.348501 0.239384 0.044 Uiso 1 1 calc R U . . .
C24 C 0.57924(12) 0.5349(3) 0.63847(6) 0.0279(6) Uani 1 1 d . . . . .
C4 C 0.72299(14) 0.1022(3) 0.69542(7) 0.0317(7) Uani 1 1 d . . . . .
H4 H 0.724491 0.010167 0.700086 0.038 Uiso 1 1 calc R U . . .
C68 C 0.79060(12) 0.3152(3) 0.41439(6) 0.0274(6) Uani 1 1 d . . . . .
C108 C 0.59743(13) -0.0776(3) 0.34097(7) 0.0297(6) Uani 1 1 d . . . . .
H108 H 0.577945 0.002453 0.344163 0.036 Uiso 1 1 calc R U . . .
C63 C 0.78516(13) 0.5748(3) 0.30223(7) 0.0271(6) Uani 1 1 d . . . . .
H63 H 0.787778 0.666137 0.297100 0.033 Uiso 1 1 calc R U . . .
C32 C 0.58546(14) 0.9862(3) 0.68604(7) 0.0327(7) Uani 1 1 d . . . . .
H32 H 0.604420 1.068534 0.685935 0.039 Uiso 1 1 calc R U . . .
C36 C 0.59094(12) 0.4915(3) 0.70099(7) 0.0277(6) Uani 1 1 d . . . . .
C73 C 0.78605(14) 0.1907(3) 0.48793(6) 0.0330(7) Uani 1 1 d . . . . .
C112 C 0.68081(14) -0.1901(3) 0.33148(8) 0.0354(7) Uani 1 1 d . . . . .
H112 H 0.718701 -0.188305 0.328070 0.042 Uiso 1 1 calc R U . . .
C1 C 0.73960(14) 0.4295(3) 0.73392(6) 0.0287(6) Uani 1 1 d . . . . .
H1A H 0.713388 0.417148 0.749332 0.043 Uiso 1 1 calc R U . . .
H1B H 0.737186 0.520900 0.726604 0.043 Uiso 1 1 calc R U . . .
H1C H 0.776407 0.412824 0.741670 0.043 Uiso 1 1 calc R U . . .
C42 C 0.82289(14) 0.8529(3) 0.66032(7) 0.0322(7) Uani 1 1 d . . . . .
H42 H 0.786501 0.857261 0.666629 0.039 Uiso 1 1 calc R U . . .
C2 C 0.72712(11) 0.3343(3) 0.70976(6) 0.0230(5) Uani 1 1 d . . . . .
C9 C 0.68160(12) 0.3704(3) 0.58580(6) 0.0254(6) Uani 1 1 d . . . . .
C95 C 0.90979(13) 0.2166(3) 0.30775(8) 0.0360(7) Uani 1 1 d . . . . .
C90 C 0.89482(14) -0.1767(3) 0.32539(8) 0.0377(7) Uani 1 1 d . . . . .
H90 H 0.858429 -0.187004 0.331390 0.045 Uiso 1 1 calc R U . . .
C46 C 0.90015(14) 0.7267(4) 0.64542(8) 0.0390(8) Uani 1 1 d . . . . .
H46 H 0.916537 0.643252 0.641521 0.047 Uiso 1 1 calc R U . . .
C106 C 0.61227(13) 0.2583(4) 0.36565(7) 0.0350(7) Uani 1 1 d . . . . .
H106 H 0.599168 0.286951 0.347146 0.042 Uiso 1 1 calc R U . . .
C51 C 0.89391(15) 0.3830(4) 0.73913(8) 0.0410(8) Uani 1 1 d . . . . .
H51 H 0.910987 0.344136 0.755763 0.049 Uiso 1 1 calc R U . . .
C114 C 0.63772(12) 0.1020(3) 0.28102(6) 0.0258(6) Uani 1 1 d . . . . .
H114 H 0.639430 0.007592 0.281289 0.031 Uiso 1 1 calc R U . . .
C117 C 0.63187(14) 0.3786(3) 0.27968(7) 0.0337(7) Uani 1 1 d . . . . .
H117 H 0.629572 0.472974 0.279366 0.040 Uiso 1 1 calc R U . . .
C110 C 0.59799(14) -0.3156(3) 0.33648(8) 0.0378(7) Uani 1 1 d . . . . .
H110 H 0.579270 -0.398225 0.336519 0.045 Uiso 1 1 calc R U . . .
C37 C 0.61463(14) 0.5134(3) 0.72806(7) 0.0356(7) Uani 1 1 d . . . . .
H37 H 0.644744 0.572110 0.729989 0.043 Uiso 1 1 calc R U . . .
C74 C 0.78029(15) 0.0577(4) 0.50218(7) 0.0360(7) Uani 1 1 d . . . . .
H74A H 0.778343 -0.012447 0.487120 0.043 Uiso 1 1 calc R U . . .
H74B H 0.745964 0.055514 0.512898 0.043 Uiso 1 1 calc R U . . .
C102 C 0.67274(13) 0.1242(3) 0.39502(7) 0.0302(6) Uani 1 1 d . . . . .
H102 H 0.701207 0.060604 0.396676 0.036 Uiso 1 1 calc R U . . .
C25 C 0.57187(14) 0.4020(4) 0.63127(8) 0.0374(7) Uani 1 1 d . . . . .
H25 H 0.583694 0.334248 0.644323 0.045 Uiso 1 1 calc R U . . .
C109 C 0.57035(13) -0.1988(3) 0.34113(7) 0.0343(7) Uani 1 1 d . . . . .
H109 H 0.532445 -0.201123 0.344471 0.041 Uiso 1 1 calc R U . . .
C52 C 0.87006(14) 0.3030(4) 0.71799(7) 0.0365(7) Uani 1 1 d . . . . .
H52 H 0.870391 0.209047 0.720203 0.044 Uiso 1 1 calc R U . . .
C83 C 0.91463(12) 0.1414(3) 0.36835(7) 0.0315(7) Uani 1 1 d . . . . .
C35 C 0.52984(13) 0.7470(4) 0.68626(7) 0.0345(7) Uani 1 1 d . . . . .
H35 H 0.510533 0.665129 0.686331 0.041 Uiso 1 1 calc R U . . .
C72 C 0.78936(16) 0.3051(4) 0.50476(7) 0.0411(8) Uani 1 1 d . . . . .
H72 H 0.787562 0.299216 0.525265 0.049 Uiso 1 1 calc R U . . .
C43 C 0.85303(16) 0.9703(4) 0.65654(8) 0.0419(8) Uani 1 1 d . . . . .
H43 H 0.836973 1.054259 0.660384 0.050 Uiso 1 1 calc R U . . .
C55 C 0.87121(15) 0.3830(4) 0.62702(7) 0.0386(8) Uani 1 1 d . . . . .
H55 H 0.887752 0.354447 0.644778 0.046 Uiso 1 1 calc R U . . .
C49 C 0.86881(13) 0.5777(3) 0.71150(7) 0.0318(7) Uani 1 1 d . . . . .
H49 H 0.868427 0.671727 0.709433 0.038 Uiso 1 1 calc R U . . .
C33 C 0.53133(14) 0.9836(3) 0.69303(7) 0.0356(7) Uani 1 1 d . . . . .
H33 H 0.513135 1.063915 0.697654 0.043 Uiso 1 1 calc R U . . .
C14 C 0.66061(15) 0.4840(4) 0.51174(7) 0.0371(7) Uani 1 1 d . . . . .
C50 C 0.89279(14) 0.5209(4) 0.73593(7) 0.0404(8) Uani 1 1 d . . . . .
H50 H 0.908570 0.576040 0.750585 0.048 Uiso 1 1 calc R U . . .
C96 C 0.89012(15) 0.2036(4) 0.27933(8) 0.0463(9) Uani 1 1 d . . . . .
H96 H 0.862593 0.140257 0.274698 0.056 Uiso 1 1 calc R U . . .
C38 C 0.59486(17) 0.4502(4) 0.75261(8) 0.0432(8) Uani 1 1 d . . . . .
H38 H 0.612130 0.464498 0.770991 0.052 Uiso 1 1 calc R U . . .
C70 C 0.79690(17) 0.4332(4) 0.46164(7) 0.0407(8) Uani 1 1 d . . . . .
H70 H 0.801355 0.515723 0.451945 0.049 Uiso 1 1 calc R U . . .
C15 C 0.66671(17) 0.6130(4) 0.49527(7) 0.0421(8) Uani 1 1 d . . . . .
H15A H 0.701320 0.610288 0.484807 0.051 Uiso 1 1 calc R U . . .
H15B H 0.669157 0.687094 0.509368 0.051 Uiso 1 1 calc R U . . .
C111 C 0.65304(15) -0.3117(3) 0.33176(9) 0.0438(9) Uani 1 1 d . . . . .
H111 H 0.672300 -0.392221 0.328681 0.053 Uiso 1 1 calc R U . . .
C29 C 0.56346(14) 0.6320(4) 0.61833(7) 0.0341(7) Uani 1 1 d . . . . .
H29 H 0.568870 0.723365 0.622799 0.041 Uiso 1 1 calc R U . . .
C94 C 0.97038(14) -0.0389(4) 0.31399(8) 0.0398(8) Uani 1 1 d . . . . .
H94 H 0.986094 0.047059 0.312345 0.048 Uiso 1 1 calc R U . . .
C71 C 0.79528(18) 0.4273(4) 0.49160(7) 0.0447(9) Uani 1 1 d . . . . .
H71 H 0.798185 0.506187 0.502898 0.054 Uiso 1 1 calc R U . . .
C103 C 0.64921(15) 0.1744(4) 0.41987(7) 0.0411(8) Uani 1 1 d . . . . .
H103 H 0.661805 0.145323 0.438436 0.049 Uiso 1 1 calc R U . . .
C39 C 0.55077(18) 0.3679(4) 0.75029(8) 0.0471(9) Uani 1 1 d . . . . .
H39 H 0.537505 0.324687 0.767000 0.056 Uiso 1 1 calc R U . . .
C34 C 0.50356(14) 0.8640(4) 0.69330(8) 0.0392(8) Uani 1 1 d . . . . .
H34 H 0.466377 0.862179 0.698332 0.047 Uiso 1 1 calc R U . . .
C78 C 0.76179(16) -0.1809(4) 0.54755(8) 0.0446(8) Uani 1 1 d . . . . .
H78A H 0.732228 -0.137365 0.536530 0.067 Uiso 1 1 calc R U . . .
H78B H 0.747164 -0.223795 0.564749 0.067 Uiso 1 1 calc R U . . .
H78C H 0.778880 -0.248013 0.535363 0.067 Uiso 1 1 calc R U . . .
C11 C 0.65423(16) 0.2496(3) 0.54127(7) 0.0391(8) Uani 1 1 d . . . . .
H11 H 0.651993 0.169587 0.552129 0.047 Uiso 1 1 calc R U . . .
C58 C 0.82598(15) 0.4682(4) 0.57480(7) 0.0393(8) Uani 1 1 d . . . . .
H58 H 0.810827 0.499326 0.556920 0.047 Uiso 1 1 calc R U . . .
C41 C 0.54548(15) 0.4083(4) 0.69874(8) 0.0397(8) Uani 1 1 d . . . . .
H41 H 0.528416 0.393320 0.680335 0.048 Uiso 1 1 calc R U . . .
C44 C 0.90585(16) 0.9640(4) 0.64725(9) 0.0480(10) Uani 1 1 d . . . . .
H44 H 0.925980 1.043596 0.644631 0.058 Uiso 1 1 calc R U . . .
C75 C 0.80399(16) -0.0772(4) 0.55689(7) 0.0384(8) Uani 1 1 d . . . . .
C92 C 0.97825(17) -0.2738(4) 0.30942(12) 0.0621(13) Uani 1 1 d . . . . .
H92 H 0.999192 -0.350130 0.304929 0.074 Uiso 1 1 calc R U . . .
C105 C 0.58900(15) 0.3081(4) 0.39060(8) 0.0460(9) Uani 1 1 d . . . . .
H105 H 0.560200 0.370812 0.389107 0.055 Uiso 1 1 calc R U . . .
C13 C 0.64744(19) 0.3678(4) 0.49688(8) 0.0495(10) Uani 1 1 d . . . . .
H13 H 0.641104 0.369899 0.476490 0.059 Uiso 1 1 calc R U . . .
C28 C 0.54017(15) 0.5965(4) 0.59209(8) 0.0427(8) Uani 1 1 d . . . . .
H28 H 0.530265 0.663403 0.578403 0.051 Uiso 1 1 calc R U . . .
C76 C 0.7776(2) 0.0296(4) 0.57539(8) 0.0553(11) Uani 1 1 d . . . . .
H76A H 0.758032 -0.012788 0.591157 0.083 Uiso 1 1 calc R U . . .
H76B H 0.752042 0.081643 0.563334 0.083 Uiso 1 1 calc R U . . .
H76C H 0.805738 0.088618 0.583562 0.083 Uiso 1 1 calc R U . . .
C93 C 1.00027(16) -0.1495(4) 0.30695(11) 0.0558(11) Uani 1 1 d . . . . .
H93 H 1.036290 -0.139536 0.300347 0.067 Uiso 1 1 calc R U . . .
C100 C 0.95125(16) 0.3066(4) 0.31391(11) 0.0502(10) Uani 1 1 d . . . . .
H100 H 0.965316 0.315944 0.333167 0.060 Uiso 1 1 calc R U . . .
C45 C 0.92939(15) 0.8428(4) 0.64178(9) 0.0479(9) Uani 1 1 d . . . . .
H45 H 0.965799 0.838723 0.635484 0.057 Uiso 1 1 calc R U . . .
C84 C 0.91217(14) 0.2701(4) 0.37928(9) 0.0442(9) Uani 1 1 d . . . . .
H84 H 0.895676 0.338942 0.368012 0.053 Uiso 1 1 calc R U . . .
C104 C 0.60786(15) 0.2660(4) 0.41764(8) 0.0462(9) Uani 1 1 d . . . . .
H104 H 0.592153 0.300472 0.434666 0.055 Uiso 1 1 calc R U . . .
C12 C 0.64363(19) 0.2508(4) 0.51160(8) 0.0494(10) Uani 1 1 d . . . . .
H12 H 0.633858 0.171110 0.501691 0.059 Uiso 1 1 calc R U . . .
C97 C 0.9112(2) 0.2843(5) 0.25768(11) 0.0689(16) Uani 1 1 d . . . . .
H97 H 0.896989 0.277218 0.238404 0.083 Uiso 1 1 calc R U . . .
C88 C 0.93851(14) 0.0412(4) 0.38545(8) 0.0404(8) Uani 1 1 d . . . . .
H88 H 0.940004 -0.047444 0.378381 0.048 Uiso 1 1 calc R U . . .
C21 C 0.56872(19) 0.7717(4) 0.48950(8) 0.0498(9) Uani 1 1 d . . . . .
C26 C 0.54697(16) 0.3682(4) 0.60471(9) 0.0473(9) Uani 1 1 d . . . . .
H26 H 0.541079 0.277187 0.600005 0.057 Uiso 1 1 calc R U . . .
C27 C 0.53107(16) 0.4645(4) 0.58550(8) 0.0486(10) Uani 1 1 d . . . . .
H27 H 0.513750 0.440643 0.567618 0.058 Uiso 1 1 calc R U . . .
C40 C 0.52514(17) 0.3475(4) 0.72313(9) 0.0479(9) Uani 1 1 d . . . . .
H40 H 0.493937 0.292128 0.721478 0.058 Uiso 1 1 calc R U . . .
C77 C 0.84722(18) -0.1433(4) 0.57624(8) 0.0493(9) Uani 1 1 d . . . . .
H77A H 0.863660 -0.217363 0.565779 0.074 Uiso 1 1 calc R U . . .
H77B H 0.830457 -0.176993 0.593826 0.074 Uiso 1 1 calc R U . . .
H77C H 0.875347 -0.078086 0.581556 0.074 Uiso 1 1 calc R U . . .
C91 C 0.92577(16) -0.2881(4) 0.31842(10) 0.0510(10) Uani 1 1 d . . . . .
H91 H 0.910431 -0.374554 0.319920 0.061 Uiso 1 1 calc R U . . .
C56 C 0.88578(17) 0.3230(4) 0.60091(8) 0.0492(10) Uani 1 1 d . . . . .
H56 H 0.911475 0.252432 0.601104 0.059 Uiso 1 1 calc R U . . .
C19 C 0.6959(2) 0.8279(5) 0.44819(10) 0.0594(12) Uani 1 1 d . . . . .
H19A H 0.720120 0.782878 0.462247 0.089 Uiso 1 1 calc R U . . .
H19B H 0.680785 0.907877 0.457053 0.089 Uiso 1 1 calc R U . . .
H19C H 0.716515 0.853078 0.431129 0.089 Uiso 1 1 calc R U . . .
C85 C 0.93411(16) 0.2983(5) 0.40699(10) 0.0590(12) Uani 1 1 d . . . . .
H85 H 0.932368 0.386296 0.414427 0.071 Uiso 1 1 calc R U . . .
C57 C 0.86295(17) 0.3660(4) 0.57490(8) 0.0480(9) Uani 1 1 d . . . . .
H57 H 0.872761 0.325084 0.557221 0.058 Uiso 1 1 calc R U . . .
C17 C 0.6725(2) 0.6184(5) 0.42120(9) 0.0586(11) Uani 1 1 d . . . . .
H17A H 0.693987 0.654309 0.405425 0.088 Uiso 1 1 calc R U . . .
H17B H 0.642471 0.564958 0.413063 0.088 Uiso 1 1 calc R U . . .
H17C H 0.695615 0.562416 0.433758 0.088 Uiso 1 1 calc R U . . .
C16 C 0.64947(17) 0.7334(4) 0.43898(8) 0.0435(8) Uani 1 1 d . . . . .
C79 C 0.88351(18) -0.0900(5) 0.50601(9) 0.0510(10) Uani 1 1 d . . . . .
C18 C 0.60923(19) 0.8075(5) 0.41887(9) 0.0548(11) Uani 1 1 d . . . . .
H18A H 0.591799 0.879094 0.429656 0.082 Uiso 1 1 calc R U . . .
H18B H 0.581473 0.745273 0.411540 0.082 Uiso 1 1 calc R U . . .
H18C H 0.628685 0.845470 0.402545 0.082 Uiso 1 1 calc R U . . .
C87 C 0.96013(18) 0.0718(5) 0.41292(9) 0.0545(11) Uani 1 1 d . . . . .
H87 H 0.976434 0.003629 0.424453 0.065 Uiso 1 1 calc R U . . .
C20 C 0.5149(2) 0.7977(6) 0.47255(11) 0.0691(13) Uani 1 1 d . . . . .
H20A H 0.491925 0.857014 0.483833 0.104 Uiso 1 1 calc R U . . .
H20B H 0.495926 0.713180 0.469153 0.104 Uiso 1 1 calc R U . . .
H20C H 0.522639 0.839492 0.453917 0.104 Uiso 1 1 calc R U . . .
C86 C 0.95801(18) 0.1996(6) 0.42339(9) 0.0607(12) Uani 1 1 d . . . . .
H86 H 0.973137 0.219695 0.442025 0.073 Uiso 1 1 calc R U . . .
C120 C 0.58980(19) 0.9917(5) 0.60708(10) 0.0554(10) Uani 1 1 d . . . . .
H12A H 0.601580 1.085265 0.609590 0.066 Uiso 1 1 calc R U . . .
H12B H 0.606766 0.938658 0.622964 0.066 Uiso 1 1 calc R U . . .
C98 C 0.9516(2) 0.3729(5) 0.26376(15) 0.081(2) Uani 1 1 d . . . . .
H98 H 0.965619 0.427312 0.248858 0.097 Uiso 1 1 calc R U . . .
C23 C 0.5965(2) 0.9058(4) 0.49644(10) 0.0617(12) Uani 1 1 d . . . . .
H23A H 0.599956 0.957146 0.478540 0.093 Uiso 1 1 calc R U . . .
H23B H 0.632608 0.889612 0.505118 0.093 Uiso 1 1 calc R U . . .
H23C H 0.574452 0.955790 0.510097 0.093 Uiso 1 1 calc R U . . .
C22 C 0.5552(2) 0.7006(5) 0.51784(10) 0.0650(12) Uani 1 1 d . . . . .
H22A H 0.527897 0.752019 0.528115 0.098 Uiso 1 1 calc R U . . .
H22B H 0.588221 0.692748 0.530046 0.098 Uiso 1 1 calc R U . . .
H22C H 0.540918 0.611639 0.513459 0.098 Uiso 1 1 calc R U . . .
C99 C 0.9720(2) 0.3829(4) 0.29163(16) 0.0770(19) Uani 1 1 d . . . . .
H99 H 1.000882 0.443201 0.295779 0.092 Uiso 1 1 calc R U . . .
C82 C 0.8609(2) -0.2279(5) 0.49867(11) 0.0667(13) Uani 1 1 d . . . . .
H82A H 0.824524 -0.219007 0.489792 0.100 Uiso 1 1 calc R U . . .
H82B H 0.858879 -0.280883 0.516436 0.100 Uiso 1 1 calc R U . . .
H82C H 0.884916 -0.272320 0.485062 0.100 Uiso 1 1 calc R U . . .
C81 C 0.9379(2) -0.1035(6) 0.52263(12) 0.0760(15) Uani 1 1 d . . . . .
H81A H 0.932787 -0.156950 0.540127 0.114 Uiso 1 1 calc R U . . .
H81B H 0.951306 -0.015038 0.528123 0.114 Uiso 1 1 calc R U . . .
H81C H 0.964305 -0.147361 0.510288 0.114 Uiso 1 1 calc R U . . .
C80 C 0.8943(2) -0.0138(6) 0.47787(10) 0.0675(13) Uani 1 1 d . . . . .
H80A H 0.905404 0.077541 0.482561 0.101 Uiso 1 1 calc R U . . .
H80B H 0.861058 -0.011946 0.465725 0.101 Uiso 1 1 calc R U . . .
H80C H 0.923262 -0.058246 0.467385 0.101 Uiso 1 1 calc R U . . .
C119 C 1.1014(3) 0.3265(8) 0.60739(17) 0.103(2) Uani 1 1 d . . . . .
H11A H 1.117630 0.408881 0.615574 0.124 Uiso 1 1 calc R U . . .
H11B H 1.114592 0.250900 0.619393 0.124 Uiso 1 1 calc R U . . .
H7 H 0.7968(14) 0.126(4) 0.4045(7) 0.023(9) Uiso 1 1 d . . . . .

loop_
_atom_site_aniso_label
_atom_site_aniso_U_11
_atom_site_aniso_U_22
_atom_site_aniso_U_33
_atom_site_aniso_U_23
_atom_site_aniso_U_13
_atom_site_aniso_U_12
Ru01 0.02188(11) 0.01531(11) 0.01613(10) -0.00028(7) 0.00010(7) -0.00152(7)
Ru02 0.02131(11) 0.01566(11) 0.01774(10) 0.00003(7) -0.00095(7) 0.00022(7)
Cl1 0.0342(3) 0.0193(3) 0.0193(3) -0.0021(2) -0.0014(2) -0.0019(3)
Cl2 0.0322(3) 0.0196(3) 0.0227(3) 0.0030(2) 0.0001(2) -0.0002(3)
Cl3 0.0351(3) 0.0200(3) 0.0236(3) -0.0040(2) -0.0021(2) 0.0020(3)
Cl4 0.0375(4) 0.0219(3) 0.0299(3) 0.0070(3) -0.0025(3) -0.0002(3)
P6 0.0215(3) 0.0175(3) 0.0216(3) -0.0007(2) -0.0007(2) -0.0007(3)
P3 0.0219(3) 0.0195(3) 0.0232(3) -0.0008(3) 0.0017(3) -0.0013(3)
P2 0.0219(3) 0.0214(3) 0.0186(3) 0.0003(3) -0.0001(2) -0.0018(3)
P5 0.0219(3) 0.0193(3) 0.0265(3) -0.0021(3) 0.0000(3) 0.0009(3)
P4 0.0463(5) 0.0380(5) 0.0290(4) 0.0042(3) -0.0021(3) -0.0036(4)
P1 0.0540(5) 0.0338(5) 0.0292(4) -0.0004(3) -0.0057(4) -0.0018(4)
Cl7 0.0908(9) 0.0639(7) 0.0515(6) 0.0067(5) 0.0116(6) -0.0105(6)
Cl8 0.0561(6) 0.0596(7) 0.0945(9) 0.0118(6) 0.0060(6) 0.0008(5)
Cl6 0.0932(13) 0.164(2) 0.185(2) 0.0698(19) -0.0314(14) -0.0122(14)
N6 0.0263(11) 0.0232(12) 0.0164(10) 0.0009(9) -0.0011(8) 0.0000(9)
Cl5 0.194(3) 0.194(3) 0.0765(11) 0.0068(14) 0.0015(13) -0.066(2)
N2 0.0234(11) 0.0217(12) 0.0183(11) -0.0006(9) 0.0002(8) -0.0023(9)
N5 0.0216(10) 0.0162(11) 0.0196(10) 0.0011(8) 0.0001(8) -0.0009(9)
N1 0.0248(11) 0.0174(11) 0.0188(10) 0.0006(9) 0.0007(8) -0.0022(9)
N7 0.0328(13) 0.0236(13) 0.0157(11) 0.0023(10) -0.0019(9) -0.0007(10)
N3 0.0305(12) 0.0216(12) 0.0155(10) 0.0005(9) -0.0018(9) -0.0001(10)
N8 0.0417(15) 0.0320(14) 0.0199(12) 0.0008(10) -0.0016(10) -0.0018(12)
N4 0.0387(14) 0.0296(14) 0.0237(12) -0.0009(10) -0.0030(10) -0.0005(11)
C6 0.0266(13) 0.0202(14) 0.0220(13) -0.0015(11) 0.0012(10) -0.0014(11)
C65 0.0226(13) 0.0193(14) 0.0214(13) -0.0016(10) 0.0012(10) 0.0009(10)
C107 0.0262(14) 0.0235(14) 0.0231(13) 0.0009(11) -0.0012(10) -0.0029(11)
C66 0.0239(13) 0.0205(13) 0.0213(13) -0.0031(11) -0.0002(10) -0.0005(11)
C30 0.0248(13) 0.0271(15) 0.0234(13) -0.0008(11) 0.0000(10) 0.0056(12)
C7 0.0250(13) 0.0215(14) 0.0228(13) -0.0017(11) 0.0012(10) 0.0012(11)
C64 0.0304(14) 0.0216(14) 0.0252(14) -0.0023(11) -0.0020(11) 0.0002(11)
C62 0.0306(14) 0.0234(14) 0.0222(13) 0.0046(11) -0.0005(11) -0.0007(12)
C101 0.0266(14) 0.0259(15) 0.0260(14) -0.0043(11) 0.0020(11) -0.0027(12)
C3 0.0384(16) 0.0256(15) 0.0235(14) 0.0069(12) -0.0046(12) -0.0018(13)
C54 0.0273(14) 0.0320(16) 0.0218(13) -0.0008(12) 0.0021(10) -0.0025(12)
C53 0.0292(15) 0.0322(16) 0.0282(15) -0.0003(12) 0.0007(11) 0.0036(13)
C5 0.0349(16) 0.0210(15) 0.0271(14) -0.0025(11) -0.0024(12) -0.0001(12)
C69 0.0387(16) 0.0325(16) 0.0190(13) -0.0017(12) -0.0009(11) -0.0021(13)
C48 0.0239(13) 0.0317(16) 0.0225(13) 0.0034(12) 0.0001(10) -0.0007(12)
C31 0.0288(14) 0.0272(15) 0.0261(14) -0.0013(12) -0.0004(11) 0.0016(12)
C47 0.0262(14) 0.0313(16) 0.0223(13) 0.0049(12) -0.0039(10) -0.0095(12)
C60 0.0351(15) 0.0241(14) 0.0201(13) -0.0011(11) -0.0025(11) -0.0015(12)
C61 0.0230(13) 0.0236(14) 0.0210(13) 0.0001(11) 0.0008(10) -0.0010(11)
C113 0.0224(13) 0.0216(14) 0.0246(13) -0.0004(11) 0.0026(10) 0.0003(11)
C118 0.0278(14) 0.0260(15) 0.0317(15) -0.0010(12) -0.0023(11) 0.0017(12)
C67 0.0336(15) 0.0251(15) 0.0220(14) -0.0024(11) 0.0001(11) 0.0015(12)
C89 0.0273(14) 0.0254(15) 0.0341(15) -0.0047(12) -0.0048(12) 0.0063(12)
C115 0.0324(15) 0.0363(17) 0.0258(14) -0.0002(13) -0.0041(12) -0.0040(13)
C10 0.0340(15) 0.0266(15) 0.0233(14) -0.0038(12) -0.0030(11) -0.0012(12)
C59 0.0298(15) 0.0310(16) 0.0253(14) 0.0013(12) 0.0032(11) -0.0028(12)
C8 0.0337(15) 0.0220(14) 0.0209(13) -0.0029(11) -0.0008(11) 0.0003(12)
C116 0.0353(16) 0.0399(19) 0.0337(16) 0.0081(14) -0.0045(13) 0.0010(14)
C24 0.0234(13) 0.0320(16) 0.0282(14) -0.0062(12) 0.0025(11) -0.0028(12)
C4 0.0443(18) 0.0171(14) 0.0334(16) 0.0047(12) -0.0056(13) -0.0017(13)
C68 0.0336(15) 0.0261(15) 0.0223(14) -0.0010(11) -0.0016(11) -0.0003(12)
C108 0.0296(15) 0.0270(16) 0.0325(16) 0.0007(12) -0.0004(12) -0.0016(12)
C63 0.0331(15) 0.0185(14) 0.0298(15) 0.0036(11) -0.0002(12) -0.0005(11)
C32 0.0399(17) 0.0272(16) 0.0309(15) -0.0046(13) -0.0020(13) 0.0060(13)
C36 0.0274(14) 0.0247(15) 0.0313(15) -0.0008(12) 0.0055(11) -0.0006(12)
C73 0.0434(17) 0.0350(17) 0.0205(14) 0.0018(12) -0.0031(12) -0.0008(14)
C112 0.0309(16) 0.0261(16) 0.0492(19) -0.0043(14) 0.0019(14) -0.0045(13)
C1 0.0431(17) 0.0227(15) 0.0204(13) 0.0004(11) 0.0011(12) -0.0017(13)
C42 0.0370(16) 0.0293(16) 0.0302(15) -0.0007(13) 0.0002(12) -0.0099(13)
C2 0.0265(13) 0.0216(14) 0.0209(13) 0.0001(11) 0.0003(10) -0.0024(11)
C9 0.0309(14) 0.0234(14) 0.0220(13) -0.0045(11) 0.0009(11) -0.0022(12)
C95 0.0294(15) 0.0275(16) 0.051(2) 0.0089(14) 0.0125(14) 0.0082(13)
C90 0.0313(16) 0.0258(16) 0.056(2) -0.0018(15) -0.0057(14) 0.0031(13)
C46 0.0296(16) 0.042(2) 0.0447(19) 0.0101(16) -0.0026(13) -0.0050(14)
C106 0.0306(15) 0.0394(19) 0.0352(17) -0.0078(14) 0.0020(12) 0.0070(14)
C51 0.0373(18) 0.053(2) 0.0321(17) 0.0137(16) -0.0043(13) 0.0046(16)
C114 0.0257(14) 0.0250(15) 0.0267(14) -0.0006(11) 0.0008(11) -0.0028(11)
C117 0.0367(17) 0.0240(15) 0.0402(17) 0.0057(13) -0.0047(13) 0.0038(13)
C110 0.0359(17) 0.0291(17) 0.0481(19) 0.0027(15) -0.0048(14) -0.0118(14)
C37 0.0385(17) 0.0341(18) 0.0345(17) 0.0037(14) 0.0057(13) -0.0053(14)
C74 0.0468(19) 0.0359(18) 0.0253(15) 0.0031(13) -0.0002(13) -0.0030(15)
C102 0.0303(15) 0.0330(16) 0.0272(15) 0.0008(13) 0.0028(11) -0.0039(13)
C25 0.0355(17) 0.0340(18) 0.0426(19) -0.0066(14) -0.0010(14) -0.0047(14)
C109 0.0258(14) 0.0320(17) 0.0449(18) 0.0021(14) -0.0022(13) -0.0081(13)
C52 0.0370(17) 0.0366(18) 0.0361(17) 0.0106(14) 0.0030(13) 0.0090(14)
C83 0.0220(13) 0.0387(18) 0.0337(16) -0.0075(13) -0.0005(11) -0.0031(13)
C35 0.0273(15) 0.0350(18) 0.0411(18) -0.0031(14) 0.0006(13) 0.0034(13)
C72 0.062(2) 0.041(2) 0.0196(14) -0.0013(14) -0.0002(14) 0.0010(17)
C43 0.053(2) 0.0293(18) 0.0437(19) 0.0024(15) -0.0044(16) -0.0130(16)
C55 0.0394(18) 0.047(2) 0.0295(16) -0.0021(15) 0.0041(13) 0.0111(16)
C49 0.0331(16) 0.0375(18) 0.0245(14) 0.0043(13) -0.0048(12) -0.0069(13)
C33 0.0386(17) 0.0331(17) 0.0349(16) -0.0053(14) -0.0035(13) 0.0154(14)
C14 0.052(2) 0.0360(18) 0.0232(15) -0.0013(13) -0.0060(13) -0.0035(15)
C50 0.0397(18) 0.054(2) 0.0265(15) 0.0047(15) -0.0083(13) -0.0108(16)
C96 0.0358(17) 0.059(2) 0.045(2) 0.0196(18) 0.0166(15) 0.0174(17)
C38 0.057(2) 0.041(2) 0.0322(17) 0.0007(15) 0.0072(15) -0.0090(17)
C70 0.064(2) 0.0320(18) 0.0261(16) 0.0005(13) -0.0015(15) -0.0028(16)
C15 0.058(2) 0.0387(19) 0.0287(16) 0.0033(14) -0.0081(15) -0.0054(17)
C111 0.0368(18) 0.0232(17) 0.071(3) -0.0051(16) -0.0012(17) -0.0011(14)
C29 0.0357(16) 0.0359(18) 0.0307(16) -0.0012(13) -0.0024(13) -0.0051(14)
C94 0.0278(15) 0.0346(18) 0.057(2) -0.0122(16) 0.0037(14) 0.0029(14)
C71 0.075(3) 0.0355(19) 0.0230(16) -0.0068(14) -0.0046(16) -0.0018(18)
C103 0.0459(19) 0.049(2) 0.0284(16) -0.0027(15) 0.0042(14) -0.0093(17)
C39 0.067(3) 0.0355(19) 0.0399(19) 0.0022(16) 0.0234(18) -0.0122(18)
C34 0.0286(16) 0.046(2) 0.0430(19) -0.0054(16) 0.0032(13) 0.0093(15)
C78 0.047(2) 0.042(2) 0.045(2) 0.0018(16) 0.0005(16) -0.0079(17)
C11 0.060(2) 0.0296(17) 0.0272(16) -0.0038(13) -0.0083(14) -0.0056(16)
C58 0.050(2) 0.045(2) 0.0226(15) -0.0037(14) 0.0000(13) -0.0008(16)
C41 0.0388(18) 0.040(2) 0.0404(19) -0.0012(15) 0.0087(14) -0.0096(15)
C44 0.043(2) 0.044(2) 0.057(2) 0.0156(18) -0.0105(17) -0.0233(17)
C75 0.050(2) 0.0381(19) 0.0272(16) 0.0054(14) 0.0026(14) -0.0014(16)
C92 0.040(2) 0.038(2) 0.108(4) -0.029(2) -0.008(2) 0.0134(17)
C105 0.0385(18) 0.053(2) 0.046(2) -0.0171(18) 0.0032(15) 0.0101(17)
C13 0.079(3) 0.045(2) 0.0242(16) -0.0058(15) -0.0132(17) 0.000(2)
C28 0.0375(18) 0.058(2) 0.0326(17) 0.0035(16) -0.0056(14) 0.0008(16)
C76 0.097(3) 0.041(2) 0.0286(18) 0.0071(16) 0.0190(19) 0.016(2)
C93 0.0316(18) 0.047(2) 0.089(3) -0.025(2) 0.0067(19) 0.0061(17)
C100 0.041(2) 0.0257(17) 0.085(3) -0.0026(18) 0.026(2) -0.0016(15)
C45 0.0290(17) 0.054(2) 0.061(2) 0.0169(19) -0.0016(16) -0.0144(16)
C84 0.0290(16) 0.049(2) 0.054(2) -0.0223(18) -0.0076(15) 0.0008(15)
C104 0.0424(19) 0.060(2) 0.0370(18) -0.0197(17) 0.0090(15) -0.0009(18)
C12 0.081(3) 0.0345(19) 0.0318(18) -0.0072(15) -0.0134(18) -0.0059(19)
C97 0.061(3) 0.079(3) 0.068(3) 0.042(3) 0.038(2) 0.041(3)
C88 0.0383(18) 0.047(2) 0.0357(17) 0.0012(16) -0.0034(14) -0.0078(16)
C21 0.065(3) 0.045(2) 0.0389(19) -0.0106(17) -0.0028(17) 0.0060(19)
C26 0.046(2) 0.045(2) 0.052(2) -0.0163(18) -0.0022(17) -0.0078(17)
C27 0.046(2) 0.060(3) 0.0385(19) -0.0170(18) -0.0087(16) -0.0025(19)
C40 0.051(2) 0.042(2) 0.052(2) -0.0059(17) 0.0157(17) -0.0178(18)
C77 0.063(2) 0.048(2) 0.0368(19) 0.0116(17) -0.0071(17) -0.0016(19)
C91 0.041(2) 0.0264(18) 0.085(3) -0.0120(19) -0.0083(19) 0.0046(15)
C56 0.053(2) 0.056(2) 0.0394(19) -0.0098(18) 0.0082(16) 0.0173(19)
C19 0.067(3) 0.053(3) 0.057(2) 0.017(2) -0.024(2) -0.013(2)
C85 0.039(2) 0.076(3) 0.062(3) -0.039(2) -0.0014(18) -0.004(2)
C57 0.058(2) 0.055(2) 0.0312(17) -0.0135(17) 0.0083(16) 0.0035(19)
C17 0.081(3) 0.056(3) 0.039(2) 0.0083(19) 0.017(2) 0.009(2)
C16 0.054(2) 0.044(2) 0.0328(17) 0.0065(15) -0.0057(15) -0.0038(17)
C79 0.050(2) 0.059(3) 0.044(2) 0.0050(18) 0.0094(17) 0.0066(19)
C18 0.066(3) 0.056(3) 0.041(2) 0.0164(19) -0.0144(18) -0.007(2)
C87 0.051(2) 0.078(3) 0.0345(19) 0.004(2) -0.0068(16) -0.009(2)
C20 0.063(3) 0.076(3) 0.068(3) -0.017(3) -0.007(2) 0.018(3)
C86 0.049(2) 0.093(4) 0.040(2) -0.021(2) -0.0048(17) -0.012(2)
C120 0.064(3) 0.048(2) 0.054(2) 0.0032(19) -0.008(2) -0.008(2)
C98 0.084(4) 0.046(3) 0.117(5) 0.043(3) 0.073(4) 0.034(3)
C23 0.092(4) 0.043(2) 0.050(2) -0.0118(19) -0.009(2) 0.008(2)
C22 0.083(3) 0.066(3) 0.047(2) -0.007(2) 0.013(2) 0.001(3)
C99 0.070(3) 0.025(2) 0.139(6) 0.005(3) 0.065(4) 0.002(2)
C82 0.088(4) 0.056(3) 0.057(3) -0.008(2) 0.021(2) 0.016(3)
C81 0.050(3) 0.101(4) 0.077(3) 0.017(3) 0.006(2) 0.012(3)
C80 0.070(3) 0.085(4) 0.048(2) 0.013(2) 0.023(2) 0.006(3)
C119 0.077(4) 0.105(5) 0.126(6) 0.030(5) -0.018(4) -0.012(4)

loop_
_atom_type_symbol
_atom_type_description
_atom_type_scat_dispersion_real
_atom_type_scat_dispersion_imag
_atom_type_scat_source
C C 0.0181 0.0091 'International Tables Vol C Tables 4.2.6.8 and 6.1.1.4'
H H 0.0000 0.0000 'International Tables Vol C Tables 4.2.6.8 and 6.1.1.4'
Cl Cl 0.3639 0.7018 'International Tables Vol C Tables 4.2.6.8 and 6.1.1.4'
N N 0.0311 0.0180 'International Tables Vol C Tables 4.2.6.8 and 6.1.1.4'
P P 0.2955 0.4335 'International Tables Vol C Tables 4.2.6.8 and 6.1.1.4'
Ru Ru 0.0552 3.2960 'International Tables Vol C Tables 4.2.6.8 and 6.1.1.4'

loop_
_geom_angle_atom_site_label_1
_geom_angle_atom_site_label_2
_geom_angle_atom_site_label_3
_geom_angle
_geom_angle_site_symmetry_1
_geom_angle_site_symmetry_3
_geom_angle_publ_flag
Cl1 Ru01 Cl2 91.42(2) . . ?
P3 Ru01 Cl1 89.58(2) . . ?
P3 Ru01 Cl2 88.40(2) . . ?
P3 Ru01 P2 176.53(3) . . ?
P2 Ru01 Cl1 86.95(2) . . ?
P2 Ru01 Cl2 91.78(2) . . ?
N2 Ru01 Cl1 177.77(7) . . ?
N2 Ru01 Cl2 86.38(7) . . ?
N2 Ru01 P3 90.03(7) . . ?
N2 Ru01 P2 93.44(7) . . ?
N2 Ru01 N1 77.20(9) . . ?
N1 Ru01 Cl1 105.00(6) . . ?
N1 Ru01 Cl2 163.56(6) . . ?
N1 Ru01 P3 92.45(6) . . ?
N1 Ru01 P2 88.36(6) . . ?
Cl3 Ru02 Cl4 91.72(2) . . ?
P6 Ru02 Cl3 88.05(2) . . ?
P6 Ru02 Cl4 90.84(3) . . ?
P5 Ru02 Cl3 88.13(2) . . ?
P5 Ru02 Cl4 88.51(3) . . ?
P5 Ru02 P6 176.10(3) . . ?
N6 Ru02 Cl3 178.52(7) . . ?
N6 Ru02 Cl4 87.01(7) . . ?
N6 Ru02 P6 92.73(7) . . ?
N6 Ru02 P5 91.07(7) . . ?
N6 Ru02 N5 77.01(9) . . ?
N5 Ru02 Cl3 104.25(6) . . ?
N5 Ru02 Cl4 164.02(6) . . ?
N5 Ru02 P6 90.28(6) . . ?
N5 Ru02 P5 91.41(6) . . ?
C107 P6 Ru02 120.22(10) . . ?
C101 P6 Ru02 116.68(10) . . ?
C101 P6 C107 99.04(13) . . ?
C113 P6 Ru02 112.55(9) . . ?
C113 P6 C107 102.30(13) . . ?
C113 P6 C101 103.66(13) . . ?
C30 P3 Ru01 121.12(10) . . ?
C24 P3 Ru01 111.41(10) . . ?
C24 P3 C30 101.24(14) . . ?
C36 P3 Ru01 117.35(10) . . ?
C36 P3 C30 97.90(14) . . ?
C36 P3 C24 105.48(14) . . ?
C54 P2 Ru01 114.97(10) . . ?
C54 P2 C47 99.80(14) . . ?
C48 P2 Ru01 113.49(9) . . ?
C48 P2 C54 104.69(14) . . ?
C48 P2 C47 101.63(14) . . ?
C47 P2 Ru01 120.07(10) . . ?
C89 P5 Ru02 121.08(10) . . ?
C95 P5 Ru02 115.75(11) . . ?
C95 P5 C89 98.78(15) . . ?
C83 P5 Ru02 113.18(10) . . ?
C83 P5 C89 101.18(15) . . ?
C83 P5 C95 104.41(17) . . ?
C74 P4 C75 100.98(16) . . ?
C79 P4 C74 102.74(18) . . ?
C79 P4 C75 110.37(18) . . ?
C15 P1 C21 101.18(18) . . ?
C15 P1 C16 100.20(17) . . ?
C21 P1 C16 111.58(19) . . ?
N7 N6 Ru02 133.1(2) . . ?
C66 N6 Ru02 120.43(18) . . ?
C66 N6 N7 106.5(2) . . ?
N3 N2 Ru01 133.20(19) . . ?
C7 N2 Ru01 120.40(18) . . ?
C7 N2 N3 106.4(2) . . ?
C65 N5 Ru02 111.84(17) . . ?
C61 N5 Ru02 132.37(19) . . ?
C61 N5 C65 115.8(2) . . ?
C6 N1 Ru01 111.96(17) . . ?
C2 N1 Ru01 132.02(19) . . ?
C2 N1 C6 116.0(2) . . ?
N6 N7 C68 111.2(3) . . ?
N6 N7 H7 118(3) . . ?
C68 N7 H7 131(3) . . ?
N2 N3 H3 124.4 . . ?
N2 N3 C9 111.3(2) . . ?
C9 N3 H3 124.4 . . ?
C73 N8 C69 117.5(3) . . ?
C10 N4 C14 117.3(3) . . ?
N1 C6 C7 114.9(2) . . ?
C5 C6 N1 123.9(3) . . ?
C5 C6 C7 121.2(3) . . ?
N5 C65 C66 115.2(2) . . ?
C64 C65 N5 123.9(2) . . ?
C64 C65 C66 120.9(3) . . ?
C108 C107 P6 119.1(2) . . ?
C112 C107 P6 121.9(2) . . ?
C112 C107 C108 119.0(3) . . ?
N6 C66 C65 115.3(2) . . ?
N6 C66 C67 110.0(2) . . ?
C67 C66 C65 134.7(3) . . ?
C31 C30 P3 122.2(2) . . ?
C31 C30 C35 119.4(3) . . ?
C35 C30 P3 118.3(2) . . ?
N2 C7 C6 115.4(2) . . ?
N2 C7 C8 110.4(2) . . ?
C8 C7 C6 134.1(3) . . ?
C65 C64 H64 120.3 . . ?
C65 C64 C63 119.3(3) . . ?
C63 C64 H64 120.3 . . ?
C61 C62 H62 119.2 . . ?
C63 C62 H62 119.2 . . ?
C63 C62 C61 121.6(3) . . ?
C106 C101 P6 124.8(2) . . ?
C106 C101 C102 119.1(3) . . ?
C102 C101 P6 116.1(2) . . ?
C4 C3 H3A 119.4 . . ?
C4 C3 C2 121.3(3) . . ?
C2 C3 H3A 119.4 . . ?
C59 C54 P2 114.5(2) . . ?
C55 C54 P2 126.6(2) . . ?
C55 C54 C59 118.8(3) . . ?
C48 C53 H53 119.6 . . ?
C52 C53 H53 119.6 . . ?
C52 C53 C48 120.7(3) . . ?
C6 C5 H5 120.4 . . ?
C6 C5 C4 119.3(3) . . ?
C4 C5 H5 120.4 . . ?
N8 C69 C68 115.6(3) . . ?
N8 C69 C70 123.5(3) . . ?
C70 C69 C68 120.9(3) . . ?
C53 C48 P2 120.8(2) . . ?
C53 C48 C49 118.7(3) . . ?
C49 C48 P2 120.3(2) . . ?
C30 C31 H31 120.2 . . ?
C30 C31 C32 119.6(3) . . ?
C32 C31 H31 120.2 . . ?
C42 C47 P2 121.7(2) . . ?
C42 C47 C46 119.5(3) . . ?
C46 C47 P2 118.8(3) . . ?
H60A C60 H60B 109.5 . . ?
H60A C60 H60C 109.5 . . ?
H60B C60 H60C 109.5 . . ?
C61 C60 H60A 109.5 . . ?
C61 C60 H60B 109.5 . . ?
C61 C60 H60C 109.5 . . ?
N5 C61 C62 121.9(3) . . ?
N5 C61 C60 121.2(3) . . ?
C62 C61 C60 116.8(2) . . ?
C118 C113 P6 120.4(2) . . ?
C114 C113 P6 120.9(2) . . ?
C114 C113 C118 118.6(3) . . ?
C113 C118 H118 119.5 . . ?
C117 C118 C113 121.0(3) . . ?
C117 C118 H118 119.5 . . ?
C66 C67 H67 127.4 . . ?
C68 C67 C66 105.1(3) . . ?
C68 C67 H67 127.4 . . ?
C90 C89 P5 122.3(2) . . ?
C90 C89 C94 119.1(3) . . ?
C94 C89 P5 118.6(3) . . ?
C116 C115 H115 119.6 . . ?
C116 C115 C114 120.7(3) . . ?
C114 C115 H115 119.6 . . ?
N4 C10 C9 117.1(3) . . ?
N4 C10 C11 123.6(3) . . ?
C11 C10 C9 119.2(3) . . ?
C54 C59 H59 119.8 . . ?
C58 C59 C54 120.4(3) . . ?
C58 C59 H59 119.8 . . ?
C7 C8 H8 127.4 . . ?
C9 C8 C7 105.3(3) . . ?
C9 C8 H8 127.4 . . ?
C115 C116 H116 120.1 . . ?
C115 C116 C117 119.8(3) . . ?
C117 C116 H116 120.1 . . ?
C25 C24 P3 122.7(3) . . ?
C25 C24 C29 118.7(3) . . ?
C29 C24 P3 117.9(2) . . ?
C3 C4 C5 117.7(3) . . ?
C3 C4 H4 121.1 . . ?
C5 C4 H4 121.1 . . ?
N7 C68 C69 120.9(3) . . ?
N7 C68 C67 107.2(3) . . ?
C67 C68 C69 131.8(3) . . ?
C107 C108 H108 119.8 . . ?
C109 C108 C107 120.3(3) . . ?
C109 C108 H108 119.8 . . ?
C64 C63 H63 121.3 . . ?
C62 C63 C64 117.3(3) . . ?
C62 C63 H63 121.3 . . ?
C31 C32 H32 119.7 . . ?
C33 C32 C31 120.6(3) . . ?
C33 C32 H32 119.7 . . ?
C37 C36 P3 116.4(2) . . ?
C37 C36 C41 118.7(3) . . ?
C41 C36 P3 124.6(3) . . ?
N8 C73 C74 118.0(3) . . ?
N8 C73 C72 122.1(3) . . ?
C72 C73 C74 119.9(3) . . ?
C107 C112 H112 120.0 . . ?
C107 C112 C111 120.1(3) . . ?
C111 C112 H112 120.0 . . ?
H1A C1 H1B 109.5 . . ?
H1A C1 H1C 109.5 . . ?
H1B C1 H1C 109.5 . . ?
C2 C1 H1A 109.5 . . ?
C2 C1 H1B 109.5 . . ?
C2 C1 H1C 109.5 . . ?
C47 C42 H42 120.2 . . ?
C47 C42 C43 119.6(3) . . ?
C43 C42 H42 120.2 . . ?
N1 C2 C3 121.8(3) . . ?
N1 C2 C1 121.2(3) . . ?
C3 C2 C1 116.9(2) . . ?
N3 C9 C10 122.5(3) . . ?
N3 C9 C8 106.7(2) . . ?
C8 C9 C10 130.9(3) . . ?
C96 C95 P5 115.1(3) . . ?
C100 C95 P5 125.3(3) . . ?
C100 C95 C96 119.4(4) . . ?
C89 C90 H90 120.3 . . ?
C89 C90 C91 119.5(3) . . ?
C91 C90 H90 120.3 . . ?
C47 C46 H46 119.8 . . ?
C45 C46 C47 120.4(4) . . ?
C45 C46 H46 119.8 . . ?
C101 C106 H106 119.8 . . ?
C101 C106 C105 120.4(3) . . ?
C105 C106 H106 119.8 . . ?
C52 C51 H51 120.1 . . ?
C52 C51 C50 119.7(3) . . ?
C50 C51 H51 120.1 . . ?
C113 C114 H114 119.9 . . ?
C115 C114 C113 120.2(3) . . ?
C115 C114 H114 119.9 . . ?
C118 C117 H117 120.2 . . ?
C116 C117 C118 119.7(3) . . ?
C116 C117 H117 120.2 . . ?
C109 C110 H110 120.2 . . ?
C109 C110 C111 119.5(3) . . ?
C111 C110 H110 120.2 . . ?
C36 C37 H37 119.6 . . ?
C36 C37 C38 120.9(3) . . ?
C38 C37 H37 119.6 . . ?
P4 C74 H74A 109.3 . . ?
P4 C74 H74B 109.3 . . ?
C73 C74 P4 111.6(2) . . ?
C73 C74 H74A 109.3 . . ?
C73 C74 H74B 109.3 . . ?
H74A C74 H74B 108.0 . . ?
C101 C102 H102 119.9 . . ?
C103 C102 C101 120.1(3) . . ?
C103 C102 H102 119.9 . . ?
C24 C25 H25 120.1 . . ?
C24 C25 C26 119.7(4) . . ?
C26 C25 H25 120.1 . . ?
C108 C109 H109 119.7 . . ?
C110 C109 C108 120.5(3) . . ?
C110 C109 H109 119.7 . . ?
C53 C52 H52 120.0 . . ?
C51 C52 C53 120.0(3) . . ?
C51 C52 H52 120.0 . . ?
C84 C83 P5 120.2(3) . . ?
C84 C83 C88 119.1(3) . . ?
C88 C83 P5 120.4(3) . . ?
C30 C35 H35 119.9 . . ?
C34 C35 C30 120.3(3) . . ?
C34 C35 H35 119.9 . . ?
C73 C72 H72 120.1 . . ?
C71 C72 C73 119.7(3) . . ?
C71 C72 H72 120.1 . . ?
C42 C43 H43 119.9 . . ?
C44 C43 C42 120.2(4) . . ?
C44 C43 H43 119.9 . . ?
C54 C55 H55 119.9 . . ?
C54 C55 C56 120.3(3) . . ?
C56 C55 H55 119.9 . . ?
C48 C49 H49 119.7 . . ?
C50 C49 C48 120.6(3) . . ?
C50 C49 H49 119.7 . . ?
C32 C33 H33 120.0 . . ?
C32 C33 C34 120.0(3) . . ?
C34 C33 H33 120.0 . . ?
N4 C14 C15 117.9(3) . . ?
N4 C14 C13 122.2(3) . . ?
C13 C14 C15 119.8(3) . . ?
C51 C50 H50 119.9 . . ?
C49 C50 C51 120.3(3) . . ?
C49 C50 H50 119.9 . . ?
C95 C96 H96 120.2 . . ?
C95 C96 C97 119.5(5) . . ?
C97 C96 H96 120.2 . . ?
C37 C38 H38 119.9 . . ?
C39 C38 C37 120.3(4) . . ?
C39 C38 H38 119.9 . . ?
C69 C70 H70 120.9 . . ?
C71 C70 C69 118.2(3) . . ?
C71 C70 H70 120.9 . . ?
P1 C15 H15A 108.6 . . ?
P1 C15 H15B 108.6 . . ?
C14 C15 P1 114.5(3) . . ?
C14 C15 H15A 108.6 . . ?
C14 C15 H15B 108.6 . . ?
H15A C15 H15B 107.6 . . ?
C112 C111 H111 119.7 . . ?
C110 C111 C112 120.5(3) . . ?
C110 C111 H111 119.7 . . ?
C24 C29 H29 119.7 . . ?
C28 C29 C24 120.6(3) . . ?
C28 C29 H29 119.7 . . ?
C89 C94 H94 119.6 . . ?
C93 C94 C89 120.8(4) . . ?
C93 C94 H94 119.6 . . ?
C72 C71 C70 118.9(3) . . ?
C72 C71 H71 120.6 . . ?
C70 C71 H71 120.6 . . ?
C102 C103 H103 119.9 . . ?
C104 C103 C102 120.3(3) . . ?
C104 C103 H103 119.9 . . ?
C38 C39 H39 120.1 . . ?
C38 C39 C40 119.8(3) . . ?
C40 C39 H39 120.1 . . ?
C35 C34 H34 119.9 . . ?
C33 C34 C35 120.1(3) . . ?
C33 C34 H34 119.9 . . ?
H78A C78 H78B 109.5 . . ?
H78A C78 H78C 109.5 . . ?
H78B C78 H78C 109.5 . . ?
C75 C78 H78A 109.5 . . ?
C75 C78 H78B 109.5 . . ?
C75 C78 H78C 109.5 . . ?
C10 C11 H11 121.0 . . ?
C12 C11 C10 117.9(3) . . ?
C12 C11 H11 121.0 . . ?
C59 C58 H58 119.7 . . ?
C57 C58 C59 120.7(3) . . ?
C57 C58 H58 119.7 . . ?
C36 C41 H41 119.7 . . ?
C40 C41 C36 120.6(4) . . ?
C40 C41 H41 119.7 . . ?
C43 C44 H44 119.9 . . ?
C45 C44 C43 120.1(3) . . ?
C45 C44 H44 119.9 . . ?
C78 C75 P4 118.7(2) . . ?
C78 C75 C76 110.0(4) . . ?
C76 C75 P4 103.5(2) . . ?
C77 C75 P4 108.6(3) . . ?
C77 C75 C78 109.1(3) . . ?
C77 C75 C76 106.2(3) . . ?
C93 C92 H92 120.0 . . ?
C93 C92 C91 119.9(4) . . ?
C91 C92 H92 120.0 . . ?
C106 C105 H105 120.0 . . ?
C104 C105 C106 120.0(4) . . ?
C104 C105 H105 120.0 . . ?
C14 C13 H13 120.1 . . ?
C12 C13 C14 119.8(3) . . ?
C12 C13 H13 120.1 . . ?
C29 C28 H28 119.8 . . ?
C29 C28 C27 120.4(4) . . ?
C27 C28 H28 119.8 . . ?
C75 C76 H76A 109.5 . . ?
C75 C76 H76B 109.5 . . ?
C75 C76 H76C 109.5 . . ?
H76A C76 H76B 109.5 . . ?
H76A C76 H76C 109.5 . . ?
H76B C76 H76C 109.5 . . ?
C94 C93 H93 119.9 . . ?
C92 C93 C94 120.2(4) . . ?
C92 C93 H93 119.9 . . ?
C95 C100 H100 120.3 . . ?
C95 C100 C99 119.3(5) . . ?
C99 C100 H100 120.3 . . ?
C46 C45 H45 119.9 . . ?
C44 C45 C46 120.1(4) . . ?
C44 C45 H45 119.9 . . ?
C83 C84 H84 120.1 . . ?
C83 C84 C85 119.9(4) . . ?
C85 C84 H84 120.1 . . ?
C103 C104 C105 120.2(3) . . ?
C103 C104 H104 119.9 . . ?
C105 C104 H104 119.9 . . ?
C11 C12 H12 120.5 . . ?
C13 C12 C11 119.1(3) . . ?
C13 C12 H12 120.5 . . ?
C96 C97 H97 119.5 . . ?
C98 C97 C96 121.1(5) . . ?
C98 C97 H97 119.5 . . ?
C83 C88 H88 120.0 . . ?
C87 C88 C83 119.9(4) . . ?
C87 C88 H88 120.0 . . ?
C20 C21 P1 108.8(3) . . ?
C23 C21 P1 115.9(3) . . ?
C23 C21 C20 109.1(4) . . ?
C22 C21 P1 105.2(3) . . ?
C22 C21 C20 108.0(4) . . ?
C22 C21 C23 109.5(4) . . ?
C25 C26 H26 119.7 . . ?
C27 C26 C25 120.6(4) . . ?
C27 C26 H26 119.7 . . ?
C28 C27 H27 120.1 . . ?
C26 C27 C28 119.8(3) . . ?
C26 C27 H27 120.1 . . ?
C39 C40 H40 120.1 . . ?
C41 C40 C39 119.8(4) . . ?
C41 C40 H40 120.1 . . ?
C75 C77 H77A 109.5 . . ?
C75 C77 H77B 109.5 . . ?
C75 C77 H77C 109.5 . . ?
H77A C77 H77B 109.5 . . ?
H77A C77 H77C 109.5 . . ?
H77B C77 H77C 109.5 . . ?
C90 C91 H91 119.7 . . ?
C92 C91 C90 120.5(4) . . ?
C92 C91 H91 119.7 . . ?
C55 C56 H56 119.8 . . ?
C57 C56 C55 120.3(4) . . ?
C57 C56 H56 119.8 . . ?
H19A C19 H19B 109.5 . . ?
H19A C19 H19C 109.5 . . ?
H19B C19 H19C 109.5 . . ?
C16 C19 H19A 109.5 . . ?
C16 C19 H19B 109.5 . . ?
C16 C19 H19C 109.5 . . ?
C84 C85 H85 119.8 . . ?
C86 C85 C84 120.5(4) . . ?
C86 C85 H85 119.8 . . ?
C58 C57 C56 119.5(3) . . ?
C58 C57 H57 120.3 . . ?
C56 C57 H57 120.3 . . ?
H17A C17 H17B 109.5 . . ?
H17A C17 H17C 109.5 . . ?
H17B C17 H17C 109.5 . . ?
C16 C17 H17A 109.5 . . ?
C16 C17 H17B 109.5 . . ?
C16 C17 H17C 109.5 . . ?
C19 C16 P1 117.8(3) . . ?
C17 C16 P1 104.4(3) . . ?
C17 C16 C19 109.3(4) . . ?
C18 C16 P1 108.7(3) . . ?
C18 C16 C19 109.4(3) . . ?
C18 C16 C17 106.5(3) . . ?
C82 C79 P4 116.6(3) . . ?
C82 C79 C81 109.8(4) . . ?
C82 C79 C80 109.5(4) . . ?
C81 C79 P4 107.2(3) . . ?
C81 C79 C80 107.5(4) . . ?
C80 C79 P4 105.9(3) . . ?
C16 C18 H18A 109.5 . . ?
C16 C18 H18B 109.5 . . ?
C16 C18 H18C 109.5 . . ?
H18A C18 H18B 109.5 . . ?
H18A C18 H18C 109.5 . . ?
H18B C18 H18C 109.5 . . ?
C88 C87 H87 119.7 . . ?
C86 C87 C88 120.5(4) . . ?
C86 C87 H87 119.7 . . ?
C21 C20 H20A 109.5 . . ?
C21 C20 H20B 109.5 . . ?
C21 C20 H20C 109.5 . . ?
H20A C20 H20B 109.5 . . ?
H20A C20 H20C 109.5 . . ?
H20B C20 H20C 109.5 . . ?
C85 C86 C87 120.1(4) . . ?
C85 C86 H86 119.9 . . ?
C87 C86 H86 119.9 . . ?
Cl7 C120 Cl8 111.8(2) . . ?
Cl7 C120 H12A 109.3 . . ?
Cl7 C120 H12B 109.3 . . ?
Cl8 C120 H12A 109.3 . . ?
Cl8 C120 H12B 109.3 . . ?
H12A C120 H12B 107.9 . . ?
C97 C98 H98 120.3 . . ?
C97 C98 C99 119.3(4) . . ?
C99 C98 H98 120.3 . . ?
C21 C23 H23A 109.5 . . ?
C21 C23 H23B 109.5 . . ?
C21 C23 H23C 109.5 . . ?
H23A C23 H23B 109.5 . . ?
H23A C23 H23C 109.5 . . ?
H23B C23 H23C 109.5 . . ?
C21 C22 H22A 109.5 . . ?
C21 C22 H22B 109.5 . . ?
C21 C22 H22C 109.5 . . ?
H22A C22 H22B 109.5 . . ?
H22A C22 H22C 109.5 . . ?
H22B C22 H22C 109.5 . . ?
C100 C99 H99 119.3 . . ?
C98 C99 C100 121.3(5) . . ?
C98 C99 H99 119.3 . . ?
C79 C82 H82A 109.5 . . ?
C79 C82 H82B 109.5 . . ?
C79 C82 H82C 109.5 . . ?
H82A C82 H82B 109.5 . . ?
H82A C82 H82C 109.5 . . ?
H82B C82 H82C 109.5 . . ?
C79 C81 H81A 109.5 . . ?
C79 C81 H81B 109.5 . . ?
C79 C81 H81C 109.5 . . ?
H81A C81 H81B 109.5 . . ?
H81A C81 H81C 109.5 . . ?
H81B C81 H81C 109.5 . . ?
C79 C80 H80A 109.5 . . ?
C79 C80 H80B 109.5 . . ?
C79 C80 H80C 109.5 . . ?
H80A C80 H80B 109.5 . . ?
H80A C80 H80C 109.5 . . ?
H80B C80 H80C 109.5 . . ?
Cl6 C119 H11A 108.9 . . ?
Cl6 C119 H11B 108.9 . . ?
Cl5 C119 Cl6 113.3(4) . . ?
Cl5 C119 H11A 108.9 . . ?
Cl5 C119 H11B 108.9 . . ?
H11A C119 H11B 107.7 . . ?

loop_
_geom_bond_atom_site_label_1
_geom_bond_atom_site_label_2
_geom_bond_distance
_geom_bond_site_symmetry_2
_geom_bond_publ_flag
Ru01 Cl1 2.4430(6) . ?
Ru01 Cl2 2.4515(7) . ?
Ru01 P3 2.3624(7) . ?
Ru01 P2 2.3835(7) . ?
Ru01 N2 2.001(2) . ?
Ru01 N1 2.185(2) . ?
Ru02 Cl3 2.4406(7) . ?
Ru02 Cl4 2.4502(7) . ?
Ru02 P6 2.3801(7) . ?
Ru02 P5 2.3671(7) . ?
Ru02 N6 2.000(2) . ?
Ru02 N5 2.195(2) . ?
P6 C107 1.854(3) . ?
P6 C101 1.847(3) . ?
P6 C113 1.833(3) . ?
P3 C30 1.850(3) . ?
P3 C24 1.838(3) . ?
P3 C36 1.836(3) . ?
P2 C54 1.842(3) . ?
P2 C48 1.832(3) . ?
P2 C47 1.845(3) . ?
P5 C89 1.844(3) . ?
P5 C95 1.837(3) . ?
P5 C83 1.828(3) . ?
P4 C74 1.885(4) . ?
P4 C75 1.889(4) . ?
P4 C79 1.884(4) . ?
P1 C15 1.868(4) . ?
P1 C21 1.883(4) . ?
P1 C16 1.896(4) . ?
Cl7 C120 1.735(5) . ?
Cl8 C120 1.769(5) . ?
Cl6 C119 1.788(7) . ?
N6 N7 1.340(3) . ?
N6 C66 1.338(4) . ?
Cl5 C119 1.619(8) . ?
N2 N3 1.346(3) . ?
N2 C7 1.330(4) . ?
N5 C65 1.387(3) . ?
N5 C61 1.352(3) . ?
N1 C6 1.392(4) . ?
N1 C2 1.353(3) . ?
N7 C68 1.353(4) . ?
N7 H7 0.79(4) . ?
N3 H3 0.8800 . ?
N3 C9 1.355(4) . ?
N8 C69 1.349(4) . ?
N8 C73 1.346(4) . ?
N4 C10 1.340(4) . ?
N4 C14 1.346(4) . ?
C6 C7 1.458(4) . ?
C6 C5 1.377(4) . ?
C65 C66 1.451(4) . ?
C65 C64 1.383(4) . ?
C107 C108 1.397(4) . ?
C107 C112 1.380(4) . ?
C66 C67 1.405(4) . ?
C30 C31 1.391(4) . ?
C30 C35 1.398(4) . ?
C7 C8 1.400(4) . ?
C64 H64 0.9500 . ?
C64 C63 1.390(4) . ?
C62 H62 0.9500 . ?
C62 C61 1.402(4) . ?
C62 C63 1.376(4) . ?
C101 C106 1.389(4) . ?
C101 C102 1.396(4) . ?
C3 H3A 0.9500 . ?
C3 C4 1.377(4) . ?
C3 C2 1.406(4) . ?
C54 C59 1.399(4) . ?
C54 C55 1.378(5) . ?
C53 H53 0.9500 . ?
C53 C48 1.395(5) . ?
C53 C52 1.390(4) . ?
C5 H5 0.9500 . ?
C5 C4 1.390(4) . ?
C69 C68 1.465(4) . ?
C69 C70 1.389(5) . ?
C48 C49 1.398(4) . ?
C31 H31 0.9500 . ?
C31 C32 1.394(4) . ?
C47 C42 1.377(5) . ?
C47 C46 1.401(5) . ?
C60 H60A 0.9800 . ?
C60 H60B 0.9800 . ?
C60 H60C 0.9800 . ?
C60 C61 1.498(4) . ?
C113 C118 1.402(4) . ?
C113 C114 1.393(4) . ?
C118 H118 0.9500 . ?
C118 C117 1.389(4) . ?
C67 H67 0.9500 . ?
C67 C68 1.377(4) . ?
C89 C90 1.382(5) . ?
C89 C94 1.388(5) . ?
C115 H115 0.9500 . ?
C115 C116 1.383(5) . ?
C115 C114 1.391(4) . ?
C10 C9 1.468(4) . ?
C10 C11 1.390(4) . ?
C59 H59 0.9500 . ?
C59 C58 1.386(4) . ?
C8 H8 0.9500 . ?
C8 C9 1.384(4) . ?
C116 H116 0.9500 . ?
C116 C117 1.389(5) . ?
C24 C25 1.387(5) . ?
C24 C29 1.396(5) . ?
C4 H4 0.9500 . ?
C108 H108 0.9500 . ?
C108 C109 1.388(4) . ?
C63 H63 0.9500 . ?
C32 H32 0.9500 . ?
C32 C33 1.379(5) . ?
C36 C37 1.383(5) . ?
C36 C41 1.399(5) . ?
C73 C74 1.498(5) . ?
C73 C72 1.389(5) . ?
C112 H112 0.9500 . ?
C112 C111 1.401(5) . ?
C1 H1A 0.9800 . ?
C1 H1B 0.9800 . ?
C1 H1C 0.9800 . ?
C1 C2 1.495(4) . ?
C42 H42 0.9500 . ?
C42 C43 1.407(5) . ?
C95 C96 1.393(5) . ?
C95 C100 1.388(5) . ?
C90 H90 0.9500 . ?
C90 C91 1.396(5) . ?
C46 H46 0.9500 . ?
C46 C45 1.383(5) . ?
C106 H106 0.9500 . ?
C106 C105 1.392(5) . ?
C51 H51 0.9500 . ?
C51 C52 1.383(5) . ?
C51 C50 1.393(6) . ?
C114 H114 0.9500 . ?
C117 H117 0.9500 . ?
C110 H110 0.9500 . ?
C110 C109 1.376(5) . ?
C110 C111 1.378(5) . ?
C37 H37 0.9500 . ?
C37 C38 1.397(5) . ?
C74 H74A 0.9900 . ?
C74 H74B 0.9900 . ?
C102 H102 0.9500 . ?
C102 C103 1.392(5) . ?
C25 H25 0.9500 . ?
C25 C26 1.398(5) . ?
C109 H109 0.9500 . ?
C52 H52 0.9500 . ?
C83 C84 1.391(5) . ?
C83 C88 1.399(5) . ?
C35 H35 0.9500 . ?
C35 C34 1.385(5) . ?
C72 H72 0.9500 . ?
C72 C71 1.380(5) . ?
C43 H43 0.9500 . ?
C43 C44 1.381(6) . ?
C55 H55 0.9500 . ?
C55 C56 1.402(5) . ?
C49 H49 0.9500 . ?
C49 C50 1.382(4) . ?
C33 H33 0.9500 . ?
C33 C34 1.382(5) . ?
C14 C15 1.512(5) . ?
C14 C13 1.388(5) . ?
C50 H50 0.9500 . ?
C96 H96 0.9500 . ?
C96 C97 1.397(5) . ?
C38 H38 0.9500 . ?
C38 C39 1.366(6) . ?
C70 H70 0.9500 . ?
C70 C71 1.386(5) . ?
C15 H15A 0.9900 . ?
C15 H15B 0.9900 . ?
C111 H111 0.9500 . ?
C29 H29 0.9500 . ?
C29 C28 1.373(5) . ?
C94 H94 0.9500 . ?
C94 C93 1.377(5) . ?
C71 H71 0.9500 . ?
C103 H103 0.9500 . ?
C103 C104 1.374(6) . ?
C39 H39 0.9500 . ?
C39 C40 1.404(6) . ?
C34 H34 0.9500 . ?
C78 H78A 0.9800 . ?
C78 H78B 0.9800 . ?
C78 H78C 0.9800 . ?
C78 C75 1.526(5) . ?
C11 H11 0.9500 . ?
C11 C12 1.387(5) . ?
C58 H58 0.9500 . ?
C58 C57 1.372(6) . ?
C41 H41 0.9500 . ?
C41 C40 1.385(5) . ?
C44 H44 0.9500 . ?
C44 C45 1.375(6) . ?
C75 C76 1.527(5) . ?
C75 C77 1.524(5) . ?
C92 H92 0.9500 . ?
C92 C93 1.367(6) . ?
C92 C91 1.375(6) . ?
C105 H105 0.9500 . ?
C105 C104 1.386(6) . ?
C13 H13 0.9500 . ?
C13 C12 1.363(6) . ?
C28 H28 0.9500 . ?
C28 C27 1.378(6) . ?
C76 H76A 0.9800 . ?
C76 H76B 0.9800 . ?
C76 H76C 0.9800 . ?
C93 H93 0.9500 . ?
C100 H100 0.9500 . ?
C100 C99 1.390(7) . ?
C45 H45 0.9500 . ?
C84 H84 0.9500 . ?
C84 C85 1.405(5) . ?
C104 H104 0.9500 . ?
C12 H12 0.9500 . ?
C97 H97 0.9500 . ?
C97 C98 1.359(9) . ?
C88 H88 0.9500 . ?
C88 C87 1.397(5) . ?
C21 C20 1.544(6) . ?
C21 C23 1.541(6) . ?
C21 C22 1.534(6) . ?
C26 H26 0.9500 . ?
C26 C27 1.363(6) . ?
C27 H27 0.9500 . ?
C40 H40 0.9500 . ?
C77 H77A 0.9800 . ?
C77 H77B 0.9800 . ?
C77 H77C 0.9800 . ?
C91 H91 0.9500 . ?
C56 H56 0.9500 . ?
C56 C57 1.382(6) . ?
C19 H19A 0.9800 . ?
C19 H19B 0.9800 . ?
C19 H19C 0.9800 . ?
C19 C16 1.538(6) . ?
C85 H85 0.9500 . ?
C85 C86 1.371(7) . ?
C57 H57 0.9500 . ?
C17 H17A 0.9800 . ?
C17 H17B 0.9800 . ?
C17 H17C 0.9800 . ?
C17 C16 1.534(6) . ?
C16 C18 1.533(5) . ?
C79 C82 1.528(7) . ?
C79 C81 1.532(7) . ?
C79 C80 1.536(6) . ?
C18 H18A 0.9800 . ?
C18 H18B 0.9800 . ?
C18 H18C 0.9800 . ?
C87 H87 0.9500 . ?
C87 C86 1.374(7) . ?
C20 H20A 0.9800 . ?
C20 H20B 0.9800 . ?
C20 H20C 0.9800 . ?
C86 H86 0.9500 . ?
C120 H12A 0.9900 . ?
C120 H12B 0.9900 . ?
C98 H98 0.9500 . ?
C98 C99 1.373(9) . ?
C23 H23A 0.9800 . ?
C23 H23B 0.9800 . ?
C23 H23C 0.9800 . ?
C22 H22A 0.9800 . ?
C22 H22B 0.9800 . ?
C22 H22C 0.9800 . ?
C99 H99 0.9500 . ?
C82 H82A 0.9800 . ?
C82 H82B 0.9800 . ?
C82 H82C 0.9800 . ?
C81 H81A 0.9800 . ?
C81 H81B 0.9800 . ?
C81 H81C 0.9800 . ?
C80 H80A 0.9800 . ?
C80 H80B 0.9800 . ?
C80 H80C 0.9800 . ?
C119 H11A 0.9900 . ?
C119 H11B 0.9900 . ?

loop_
_geom_torsion_atom_site_label_1
_geom_torsion_atom_site_label_2
_geom_torsion_atom_site_label_3
_geom_torsion_atom_site_label_4
_geom_torsion
_geom_torsion_site_symmetry_1
_geom_torsion_site_symmetry_2
_geom_torsion_site_symmetry_3
_geom_torsion_site_symmetry_4
_geom_torsion_publ_flag
Ru01 P3 C30 C31 4.7(3) . . . . ?
Ru01 P3 C30 C35 -173.0(2) . . . . ?
Ru01 P3 C24 C25 78.6(3) . . . . ?
Ru01 P3 C24 C29 -92.0(2) . . . . ?
Ru01 P3 C36 C37 54.4(3) . . . . ?
Ru01 P3 C36 C41 -131.9(3) . . . . ?
Ru01 P2 C54 C59 55.3(3) . . . . ?
Ru01 P2 C54 C55 -126.9(3) . . . . ?
Ru01 P2 C48 C53 75.5(3) . . . . ?
Ru01 P2 C48 C49 -98.9(2) . . . . ?
Ru01 P2 C47 C42 13.5(3) . . . . ?
Ru01 P2 C47 C46 -165.4(2) . . . . ?
Ru01 N2 N3 C9 -179.7(2) . . . . ?
Ru01 N2 C7 C6 2.7(3) . . . . ?
Ru01 N2 C7 C8 -179.84(19) . . . . ?
Ru01 N1 C6 C7 -2.5(3) . . . . ?
Ru01 N1 C6 C5 178.9(2) . . . . ?
Ru01 N1 C2 C3 178.8(2) . . . . ?
Ru01 N1 C2 C1 -4.9(4) . . . . ?
Ru02 P6 C107 C108 169.7(2) . . . . ?
Ru02 P6 C107 C112 -9.9(3) . . . . ?
Ru02 P6 C101 C106 128.8(3) . . . . ?
Ru02 P6 C101 C102 -53.5(3) . . . . ?
Ru02 P6 C113 C118 -75.5(2) . . . . ?
Ru02 P6 C113 C114 99.6(2) . . . . ?
Ru02 P5 C89 C90 -20.3(3) . . . . ?
Ru02 P5 C89 C94 161.0(2) . . . . ?
Ru02 P5 C95 C96 -55.4(3) . . . . ?
Ru02 P5 C95 C100 129.2(3) . . . . ?
Ru02 P5 C83 C84 -69.9(3) . . . . ?
Ru02 P5 C83 C88 103.4(3) . . . . ?
Ru02 N6 N7 C68 -177.3(2) . . . . ?
Ru02 N6 C66 C65 -4.3(3) . . . . ?
Ru02 N6 C66 C67 178.19(19) . . . . ?
Ru02 N5 C65 C66 -4.7(3) . . . . ?
Ru02 N5 C65 C64 174.9(2) . . . . ?
Ru02 N5 C61 C62 -173.0(2) . . . . ?
Ru02 N5 C61 C60 10.2(4) . . . . ?
P6 C107 C108 C109 -179.5(2) . . . . ?
P6 C107 C112 C111 179.3(3) . . . . ?
P6 C101 C106 C105 178.7(3) . . . . ?
P6 C101 C102 C103 -178.9(3) . . . . ?
P6 C113 C118 C117 177.3(2) . . . . ?
P6 C113 C114 C115 -176.0(2) . . . . ?
P3 C30 C31 C32 -178.6(2) . . . . ?
P3 C30 C35 C34 178.1(3) . . . . ?
P3 C24 C25 C26 -173.1(3) . . . . ?
P3 C24 C29 C28 172.1(3) . . . . ?
P3 C36 C37 C38 176.3(3) . . . . ?
P3 C36 C41 C40 -174.5(3) . . . . ?
P2 C54 C59 C58 178.8(3) . . . . ?
P2 C54 C55 C56 -179.8(3) . . . . ?
P2 C48 C49 C50 175.3(3) . . . . ?
P2 C47 C42 C43 -179.2(3) . . . . ?
P2 C47 C46 C45 179.2(3) . . . . ?
P5 C89 C90 C91 -177.2(3) . . . . ?
P5 C89 C94 C93 177.8(3) . . . . ?
P5 C95 C96 C97 -177.8(3) . . . . ?
P5 C95 C100 C99 175.8(3) . . . . ?
P5 C83 C84 C85 174.2(3) . . . . ?
P5 C83 C88 C87 -174.3(3) . . . . ?
N6 N7 C68 C69 177.2(3) . . . . ?
N6 N7 C68 C67 -1.6(3) . . . . ?
N6 C66 C67 C68 -0.1(3) . . . . ?
N2 N3 C9 C10 -179.5(3) . . . . ?
N2 N3 C9 C8 0.1(3) . . . . ?
N2 C7 C8 C9 -0.8(3) . . . . ?
N5 C65 C66 N6 5.9(4) . . . . ?
N5 C65 C66 C67 -177.3(3) . . . . ?
N5 C65 C64 C63 0.2(4) . . . . ?
N1 C6 C7 N2 0.2(4) . . . . ?
N1 C6 C7 C8 -176.6(3) . . . . ?
N1 C6 C5 C4 1.8(5) . . . . ?
N7 N6 C66 C65 176.7(2) . . . . ?
N7 N6 C66 C67 -0.8(3) . . . . ?
N3 N2 C7 C6 -176.6(2) . . . . ?
N3 N2 C7 C8 0.9(3) . . . . ?
N8 C69 C68 N7 -9.0(4) . . . . ?
N8 C69 C68 C67 169.5(3) . . . . ?
N8 C69 C70 C71 -1.6(6) . . . . ?
N8 C73 C74 P4 122.1(3) . . . . ?
N8 C73 C72 C71 -2.1(6) . . . . ?
N4 C10 C9 N3 12.8(4) . . . . ?
N4 C10 C9 C8 -166.6(3) . . . . ?
N4 C10 C11 C12 0.7(6) . . . . ?
N4 C14 C15 P1 -136.0(3) . . . . ?
N4 C14 C13 C12 1.9(7) . . . . ?
C6 N1 C2 C3 -2.8(4) . . . . ?
C6 N1 C2 C1 173.5(3) . . . . ?
C6 C7 C8 C9 176.0(3) . . . . ?
C6 C5 C4 C3 -1.1(5) . . . . ?
C65 N5 C61 C62 4.9(4) . . . . ?
C65 N5 C61 C60 -171.9(2) . . . . ?
C65 C66 C67 C68 -177.0(3) . . . . ?
C65 C64 C63 C62 1.7(4) . . . . ?
C107 P6 C101 C106 -100.6(3) . . . . ?
C107 P6 C101 C102 77.1(3) . . . . ?
C107 P6 C113 C118 154.0(2) . . . . ?
C107 P6 C113 C114 -30.8(3) . . . . ?
C107 C108 C109 C110 -0.1(5) . . . . ?
C107 C112 C111 C110 0.5(6) . . . . ?
C66 N6 N7 C68 1.5(3) . . . . ?
C66 C65 C64 C63 179.8(3) . . . . ?
C66 C67 C68 N7 1.0(3) . . . . ?
C66 C67 C68 C69 -177.6(3) . . . . ?
C30 P3 C24 C25 -151.3(3) . . . . ?
C30 P3 C24 C29 38.1(3) . . . . ?
C30 P3 C36 C37 -76.8(3) . . . . ?
C30 P3 C36 C41 96.8(3) . . . . ?
C30 C31 C32 C33 0.6(5) . . . . ?
C30 C35 C34 C33 0.5(5) . . . . ?
C7 N2 N3 C9 -0.6(3) . . . . ?
C7 C6 C5 C4 -176.8(3) . . . . ?
C7 C8 C9 N3 0.5(3) . . . . ?
C7 C8 C9 C10 180.0(3) . . . . ?
C64 C65 C66 N6 -173.7(3) . . . . ?
C64 C65 C66 C67 3.1(5) . . . . ?
C101 P6 C107 C108 41.5(3) . . . . ?
C101 P6 C107 C112 -138.1(3) . . . . ?
C101 P6 C113 C118 51.4(3) . . . . ?
C101 P6 C113 C114 -133.5(2) . . . . ?
C101 C106 C105 C104 -0.3(6) . . . . ?
C101 C102 C103 C104 0.3(5) . . . . ?
C54 P2 C48 C53 -50.6(3) . . . . ?
C54 P2 C48 C49 135.0(3) . . . . ?
C54 P2 C47 C42 140.0(3) . . . . ?
C54 P2 C47 C46 -38.9(3) . . . . ?
C54 C59 C58 C57 0.9(5) . . . . ?
C54 C55 C56 C57 1.6(6) . . . . ?
C53 C48 C49 C50 0.7(5) . . . . ?
C5 C6 C7 N2 178.8(3) . . . . ?
C5 C6 C7 C8 2.1(5) . . . . ?
C69 N8 C73 C74 179.9(3) . . . . ?
C69 N8 C73 C72 1.3(5) . . . . ?
C69 C70 C71 C72 0.7(6) . . . . ?
C48 P2 C54 C59 -179.5(2) . . . . ?
C48 P2 C54 C55 -1.7(3) . . . . ?
C48 P2 C47 C42 -112.6(3) . . . . ?
C48 P2 C47 C46 68.5(3) . . . . ?
C48 C53 C52 C51 0.5(5) . . . . ?
C48 C49 C50 C51 0.4(5) . . . . ?
C31 C30 C35 C34 0.3(5) . . . . ?
C31 C32 C33 C34 0.2(5) . . . . ?
C47 P2 C54 C59 -74.6(3) . . . . ?
C47 P2 C54 C55 103.2(3) . . . . ?
C47 P2 C48 C53 -154.2(2) . . . . ?
C47 P2 C48 C49 31.4(3) . . . . ?
C47 C42 C43 C44 0.3(5) . . . . ?
C47 C46 C45 C44 -0.3(6) . . . . ?
C61 N5 C65 C66 176.9(2) . . . . ?
C61 N5 C65 C64 -3.5(4) . . . . ?
C61 C62 C63 C64 -0.2(4) . . . . ?
C113 P6 C107 C108 -64.8(3) . . . . ?
C113 P6 C107 C112 115.6(3) . . . . ?
C113 P6 C101 C106 4.5(3) . . . . ?
C113 P6 C101 C102 -177.8(2) . . . . ?
C113 C118 C117 C116 -1.7(5) . . . . ?
C118 C113 C114 C115 -0.8(4) . . . . ?
C89 P5 C95 C96 75.5(3) . . . . ?
C89 P5 C95 C100 -99.9(3) . . . . ?
C89 P5 C83 C84 159.0(3) . . . . ?
C89 P5 C83 C88 -27.7(3) . . . . ?
C89 C90 C91 C92 -0.7(6) . . . . ?
C89 C94 C93 C92 -0.5(7) . . . . ?
C115 C116 C117 C118 0.1(5) . . . . ?
C10 N4 C14 C15 -177.2(3) . . . . ?
C10 N4 C14 C13 -1.1(5) . . . . ?
C10 C11 C12 C13 0.2(6) . . . . ?
C59 C54 C55 C56 -2.0(5) . . . . ?
C59 C58 C57 C56 -1.4(6) . . . . ?
C116 C115 C114 C113 -0.8(5) . . . . ?
C24 P3 C30 C31 -119.0(3) . . . . ?
C24 P3 C30 C35 63.3(3) . . . . ?
C24 P3 C36 C37 179.1(3) . . . . ?
C24 P3 C36 C41 -7.2(3) . . . . ?
C24 C25 C26 C27 1.6(6) . . . . ?
C24 C29 C28 C27 1.3(6) . . . . ?
C4 C3 C2 N1 3.6(5) . . . . ?
C4 C3 C2 C1 -172.9(3) . . . . ?
C68 C69 C70 C71 177.0(4) . . . . ?
C108 C107 C112 C111 -0.3(5) . . . . ?
C63 C62 C61 N5 -3.3(4) . . . . ?
C63 C62 C61 C60 173.7(3) . . . . ?
C32 C33 C34 C35 -0.7(5) . . . . ?
C36 P3 C30 C31 133.4(3) . . . . ?
C36 P3 C30 C35 -44.3(3) . . . . ?
C36 P3 C24 C25 -49.8(3) . . . . ?
C36 P3 C24 C29 139.7(2) . . . . ?
C36 C37 C38 C39 -1.6(6) . . . . ?
C36 C41 C40 C39 -0.9(6) . . . . ?
C73 N8 C69 C68 -178.1(3) . . . . ?
C73 N8 C69 C70 0.6(5) . . . . ?
C73 C72 C71 C70 1.0(6) . . . . ?
C112 C107 C108 C109 0.1(5) . . . . ?
C42 C47 C46 C45 0.2(5) . . . . ?
C42 C43 C44 C45 -0.3(6) . . . . ?
C2 N1 C6 C7 178.9(2) . . . . ?
C2 N1 C6 C5 0.2(4) . . . . ?
C2 C3 C4 C5 -1.5(5) . . . . ?
C9 C10 C11 C12 -177.8(3) . . . . ?
C95 P5 C89 C90 -147.6(3) . . . . ?
C95 P5 C89 C94 33.6(3) . . . . ?
C95 P5 C83 C84 56.8(3) . . . . ?
C95 P5 C83 C88 -129.9(3) . . . . ?
C95 C96 C97 C98 1.8(6) . . . . ?
C95 C100 C99 C98 1.3(6) . . . . ?
C90 C89 C94 C93 -0.9(6) . . . . ?
C46 C47 C42 C43 -0.2(5) . . . . ?
C106 C101 C102 C103 -1.1(5) . . . . ?
C106 C105 C104 C103 -0.5(6) . . . . ?
C114 C113 C118 C117 2.1(4) . . . . ?
C114 C115 C116 C117 1.2(5) . . . . ?
C37 C36 C41 C40 -0.9(5) . . . . ?
C37 C38 C39 C40 -0.3(6) . . . . ?
C74 P4 C75 C78 41.5(3) . . . . ?
C74 P4 C75 C76 -80.6(3) . . . . ?
C74 P4 C75 C77 166.8(3) . . . . ?
C74 P4 C79 C82 -67.5(4) . . . . ?
C74 P4 C79 C81 169.1(3) . . . . ?
C74 P4 C79 C80 54.6(4) . . . . ?
C74 C73 C72 C71 179.3(4) . . . . ?
C102 C101 C106 C105 1.1(5) . . . . ?
C102 C103 C104 C105 0.5(6) . . . . ?
C25 C24 C29 C28 1.2(5) . . . . ?
C25 C26 C27 C28 0.8(6) . . . . ?
C109 C110 C111 C112 -0.4(6) . . . . ?
C52 C53 C48 P2 -175.7(2) . . . . ?
C52 C53 C48 C49 -1.2(5) . . . . ?
C52 C51 C50 C49 -1.1(6) . . . . ?
C83 P5 C89 C90 105.7(3) . . . . ?
C83 P5 C89 C94 -73.1(3) . . . . ?
C83 P5 C95 C96 179.5(3) . . . . ?
C83 P5 C95 C100 4.1(3) . . . . ?
C83 C84 C85 C86 0.0(6) . . . . ?
C83 C88 C87 C86 0.2(6) . . . . ?
C35 C30 C31 C32 -0.9(4) . . . . ?
C72 C73 C74 P4 -59.3(4) . . . . ?
C43 C44 C45 C46 0.3(6) . . . . ?
C55 C54 C59 C58 0.8(5) . . . . ?
C55 C56 C57 C58 0.2(7) . . . . ?
C14 N4 C10 C9 178.3(3) . . . . ?
C14 N4 C10 C11 -0.2(5) . . . . ?
C14 C13 C12 C11 -1.4(7) . . . . ?
C50 C51 C52 C53 0.7(5) . . . . ?
C96 C95 C100 C99 0.6(5) . . . . ?
C96 C97 C98 C99 0.0(6) . . . . ?
C38 C39 C40 C41 1.6(6) . . . . ?
C70 C69 C68 N7 172.2(3) . . . . ?
C70 C69 C68 C67 -9.3(6) . . . . ?
C15 P1 C21 C20 -171.6(3) . . . . ?
C15 P1 C21 C23 65.1(3) . . . . ?
C15 P1 C21 C22 -56.1(3) . . . . ?
C15 P1 C16 C19 -38.5(4) . . . . ?
C15 P1 C16 C17 83.0(3) . . . . ?
C15 P1 C16 C18 -163.6(3) . . . . ?
C15 C14 C13 C12 177.9(4) . . . . ?
C111 C110 C109 C108 0.3(5) . . . . ?
C29 C24 C25 C26 -2.6(5) . . . . ?
C29 C28 C27 C26 -2.3(6) . . . . ?
C94 C89 C90 C91 1.5(5) . . . . ?
C11 C10 C9 N3 -168.6(3) . . . . ?
C11 C10 C9 C8 11.9(5) . . . . ?
C41 C36 C37 C38 2.2(5) . . . . ?
C75 P4 C74 C73 146.3(2) . . . . ?
C75 P4 C79 C82 39.5(4) . . . . ?
C75 P4 C79 C81 -83.9(4) . . . . ?
C75 P4 C79 C80 161.6(3) . . . . ?
C13 C14 C15 P1 47.8(5) . . . . ?
C93 C92 C91 C90 -0.7(8) . . . . ?
C100 C95 C96 C97 -2.1(5) . . . . ?
C84 C83 C88 C87 -0.9(5) . . . . ?
C84 C85 C86 C87 -0.7(7) . . . . ?
C97 C98 C99 C100 -1.6(7) . . . . ?
C88 C83 C84 C85 0.8(5) . . . . ?
C88 C87 C86 C85 0.6(7) . . . . ?
C21 P1 C15 C14 100.5(3) . . . . ?
C21 P1 C16 C19 68.0(4) . . . . ?
C21 P1 C16 C17 -170.5(3) . . . . ?
C21 P1 C16 C18 -57.2(3) . . . . ?
C91 C92 C93 C94 1.3(8) . . . . ?
C16 P1 C15 C14 -144.9(3) . . . . ?
C16 P1 C21 C20 82.6(4) . . . . ?
C16 P1 C21 C23 -40.7(4) . . . . ?
C16 P1 C21 C22 -161.9(3) . . . . ?
C79 P4 C74 C73 -99.6(3) . . . . ?
C79 P4 C75 C78 -66.7(3) . . . . ?
C79 P4 C75 C76 171.2(3) . . . . ?
C79 P4 C75 C77 58.7(3) . . . . ?

loop_
_smtbx_masks_void_nr
_smtbx_masks_void_average_x
_smtbx_masks_void_average_y
_smtbx_masks_void_average_z
_smtbx_masks_void_volume
_smtbx_masks_void_count_electrons
_smtbx_masks_void_content
1 0.000 0.500 0.500 255.1 54.0 '1.25 DCM'
2 0.032 0.419 0.952 10.5 0.8 ?
3 -0.032 0.581 0.048 10.5 0.8 ?
4 0.500 0.000 0.000 255.1 54.0 '1.25 DCM'
5 0.468 0.919 0.548 10.5 0.8 ?
6 0.532 0.081 0.452 10.5 0.8 ?
